data_7701299
loop_
_publ_author_name
'Escuer, Albert'
'Mayans, Julia'
'Font-Bardia, Merce'

_publ_section_title
;
 Lithium cations in a self-assembled electrostatic nanocapsule
;
_journal_name_full 'Dalton Transactions'
_journal_paper_doi 10.1039/C9DT03600H
_journal_year 2019
_chemical_formula_moiety 'C43 H36 N30 Ni6 O9, C6 H16 N, 1.375(H2 O), Li +[solvent]'
_chemical_formula_sum 'C49 H54.75 Li N31 Ni6 O10.38'
_chemical_formula_weight 1603.18
_space_group_crystal_system triclinic
_space_group_IT_number 2
_space_group_name_Hall '-P 1'
_space_group_name_H-M_alt 'P -1'
_symmetry_space_group_name_Hall '-P 1'
_symmetry_space_group_name_H-M 'P -1'
_atom_sites_solution_hydrogens mixed
_audit_creation_method SHELXL-2018/3
_audit_update_record
;
2019-07-23 deposited with the CCDC.    2019-09-30 downloaded from the CCDC.
;
_cell_angle_alpha 95.640(2)
_cell_angle_beta 99.050(2)
_cell_angle_gamma 99.754(2)
_cell_formula_units_Z 4
_cell_length_a 16.9870(9)
_cell_length_b 18.1041(9)
_cell_length_c 23.7797(12)
_cell_measurement_reflns_used 9804
_cell_measurement_temperature 303(2)
_cell_measurement_theta_max 26.25
_cell_measurement_theta_min 2.31
_cell_volume 7058.8(6)
_computing_cell_refinement 'Bruker SAINT'
_computing_data_collection 'Bruker APEX3'
_computing_data_reduction 'Bruker SAINT'
_computing_molecular_graphics 'Bruker SHELXTL'
_computing_publication_material 'Bruker SHELXTL'
_computing_structure_refinement 'SHELXL-2018/3 (Sheldrick, 2018)'
_computing_structure_solution 'SHELXT 2014/5 (Sheldrick, 2014)'
_diffrn_ambient_temperature 303(2)
_diffrn_measured_fraction_theta_full 0.998
_diffrn_measured_fraction_theta_max 0.980
_diffrn_measurement_device_type 'D8 Venture'
_diffrn_measurement_method '\f and \w scans'
_diffrn_radiation_type MoK\a
_diffrn_radiation_wavelength 0.71073
_diffrn_reflns_av_R_equivalents 0.1067
_diffrn_reflns_av_unetI/netI 0.0720
_diffrn_reflns_Laue_measured_fraction_full 0.998
_diffrn_reflns_Laue_measured_fraction_max 0.980
_diffrn_reflns_limit_h_max 21
_diffrn_reflns_limit_h_min -21
_diffrn_reflns_limit_k_max 22
_diffrn_reflns_limit_k_min -22
_diffrn_reflns_limit_l_max 29
_diffrn_reflns_limit_l_min -29
_diffrn_reflns_number 166980
_diffrn_reflns_point_group_measured_fraction_full 0.998
_diffrn_reflns_point_group_measured_fraction_max 0.980
_diffrn_reflns_theta_full 25.242
_diffrn_reflns_theta_max 26.670
_diffrn_reflns_theta_min 2.272
_diffrn_source microfocus
_exptl_absorpt_coefficient_mu 1.641
_exptl_absorpt_correction_T_max 0.7454
_exptl_absorpt_correction_T_min 0.6772
_exptl_absorpt_correction_type multi-scan
_exptl_absorpt_process_details sadabs
_exptl_crystal_colour green
_exptl_crystal_density_diffrn 1.509
_exptl_crystal_description prism
_exptl_crystal_F_000 3279
_exptl_crystal_preparation 'Magnetic properties'
_exptl_crystal_recrystallization_method 'Re-crystallisation from solvent: Acetonitrile'
_exptl_crystal_size_max 0.129
_exptl_crystal_size_mid 0.120
_exptl_crystal_size_min 0.112
_refine_diff_density_max 1.796
_refine_diff_density_min -2.297
_refine_diff_density_rms 0.108
_refine_ls_extinction_method none
_refine_ls_goodness_of_fit_ref 1.031
_refine_ls_hydrogen_treatment mixed
_refine_ls_matrix_type full
_refine_ls_number_parameters 1761
_refine_ls_number_reflns 29179
_refine_ls_number_restraints 13
_refine_ls_restrained_S_all 1.054
_refine_ls_R_factor_all 0.1083
_refine_ls_R_factor_gt 0.0577
_refine_ls_shift/su_max 0.001
_refine_ls_shift/su_mean 0.000
_refine_ls_structure_factor_coef Fsqd
_refine_ls_weighting_details 'w=1/[\s^2^(Fo^2^)+(0.0959P)^2^+5.7622P] where P=(Fo^2^+2Fc^2^)/3'
_refine_ls_weighting_scheme calc
_refine_ls_wR_factor_gt 0.1542
_refine_ls_wR_factor_ref 0.1846
_reflns_Friedel_coverage 0.000
_reflns_number_gt 17728
_reflns_number_total 29179
_reflns_threshold_expression 'I > 2\s(I)'
_cod_data_source_file c9dt03600h2.cif
_cod_data_source_block mo_i06wb158_0m_a_sq_s
_cod_database_code 7701299
_shelx_shelxl_version_number 2018/3
_shelx_space_group_comment
;
The symmetry employed for this shelxl refinement is uniquely defined
by the following loop, which should always be used as a source of
symmetry information in preference to the above space-group names.
They are only intended as comments.
;

loop_
_space_group_symop_operation_xyz
'x, y, z'
'-x, -y, -z'

loop_
_atom_site_label
_atom_site_type_symbol
_atom_site_fract_x
_atom_site_fract_y
_atom_site_fract_z
_atom_site_U_iso_or_equiv
_atom_site_adp_type
_atom_site_occupancy
_atom_site_site_symmetry_order
_atom_site_calc_flag
_atom_site_refinement_flags_posn
_atom_site_refinement_flags_adp
_atom_site_refinement_flags_occupancy
Ni1A Ni 1.18991(4) 0.40052(4) 0.90287(3) 0.03958(17) Uani 1 1 d . . .
Ni2A Ni 1.27119(4) 0.55282(4) 0.96548(3) 0.03890(17) Uani 1 1 d . . .
Ni3A Ni 1.21104(4) 0.69586(4) 0.92940(3) 0.03961(17) Uani 1 1 d . . .
Ni4A Ni 1.06879(4) 0.68220(4) 0.83306(3) 0.03721(17) Uani 1 1 d . . .
Ni5A Ni 0.98710(4) 0.52541(4) 0.77043(3) 0.03764(17) Uani 1 1 d . . .
Ni6A Ni 1.04366(4) 0.38598(4) 0.80590(3) 0.03813(17) Uani 1 1 d . . .
Li1A Li 1.0559(7) 0.6091(5) 1.0409(4) 0.053(2) Uani 1 1 d . . .
O1A O 1.1815(2) 0.4646(2) 0.97928(15) 0.0392(9) Uani 1 1 d . . .
O2A O 1.1370(3) 0.4243(3) 1.05909(18) 0.0682(14) Uani 1 1 d . . .
H2OA H 1.104882 0.450882 1.047572 0.082 Uiso 1 1 calc DR U .
O3A O 1.0861(2) 0.6880(2) 0.92091(15) 0.0419(9) Uani 1 1 d . . .
O4A O 1.0024(3) 0.7227(3) 0.9822(2) 0.0756(14) Uani 1 1 d . . .
H4OA H 0.980296 0.678986 0.969747 0.091 Uiso 1 1 calc R U .
O5A O 0.9595(2) 0.4485(2) 0.82586(15) 0.0373(8) Uani 1 1 d . . .
O6A O 0.8408(2) 0.4207(3) 0.86155(18) 0.0582(11) Uani 1 1 d . . .
H6OA H 0.867171 0.456233 0.884631 0.070 Uiso 1 1 calc R U .
O7A O 1.1369(2) 0.4708(2) 0.85056(15) 0.0382(8) Uani 1 1 d . . .
O8A O 1.1966(2) 0.5826(2) 0.89700(15) 0.0371(8) Uani 1 1 d . . .
O9A O 1.0954(2) 0.5737(2) 0.82468(15) 0.0366(8) Uani 1 1 d . . .
O10A O 1.0218(4) 0.5275(4) 0.9352(3) 0.103(2) Uani 1 1 d D . .
H10C H 1.043(6) 0.5711(16) 0.940(3) 0.123 Uiso 1 1 d D U .
H10D H 1.021(6) 0.510(4) 0.9028(15) 0.123 Uiso 1 1 d D U .
N1A N 1.2214(3) 0.3292(3) 0.9604(2) 0.0526(13) Uani 1 1 d . . .
N2A N 1.3244(3) 0.5275(3) 1.0419(2) 0.0478(12) Uani 1 1 d . . .
N3A N 1.3586(3) 0.6373(3) 0.9499(2) 0.0473(12) Uani 1 1 d . . .
N4A N 1.3316(3) 0.6993(3) 0.9329(2) 0.0469(12) Uani 1 1 d . . .
N5A N 1.2070(3) 0.7958(3) 0.9769(2) 0.0542(13) Uani 1 1 d . . .
N6A N 1.0270(3) 0.7795(3) 0.8512(2) 0.0491(12) Uani 1 1 d . . .
N7A N 1.0518(3) 0.6732(3) 0.74606(19) 0.0442(11) Uani 1 1 d . . .
N8A N 1.0169(3) 0.6032(3) 0.71790(19) 0.0454(12) Uani 1 1 d . . .
N9A N 0.8699(3) 0.4793(3) 0.7327(2) 0.0465(12) Uani 1 1 d . . .
N10A N 0.9411(3) 0.3043(3) 0.7859(2) 0.0464(12) Uani 1 1 d . . .
N11A N 1.1306(3) 0.3303(3) 0.7860(2) 0.0462(12) Uani 1 1 d . . .
N12A N 1.1975(3) 0.3391(3) 0.8283(2) 0.0492(12) Uani 1 1 d . . .
N13A N 1.3058(3) 0.4666(3) 0.9146(2) 0.0457(12) Uani 1 1 d . . .
N14A N 1.3621(3) 0.4381(3) 0.9292(3) 0.0632(15) Uani 1 1 d . . .
N15A N 1.4168(4) 0.4099(5) 0.9430(4) 0.111(3) Uani 1 1 d . . .
N16A N 1.2216(3) 0.6412(3) 1.0070(2) 0.0496(12) Uani 1 1 d . . .
N17A N 1.2656(4) 0.6764(4) 1.0488(2) 0.0646(15) Uani 1 1 d . . .
N18A N 1.3076(5) 0.7095(5) 1.0887(3) 0.103(3) Uani 1 1 d . . .
N19A N 1.1913(3) 0.7340(3) 0.8489(2) 0.0442(11) Uani 1 1 d . . .
N20A N 1.2142(4) 0.7979(4) 0.8438(2) 0.0632(15) Uani 1 1 d . . .
N21A N 1.2385(6) 0.8607(5) 0.8390(4) 0.119(3) Uani 1 1 d . . .
N22A N 0.9496(3) 0.6125(3) 0.8231(2) 0.0422(11) Uani 1 1 d . . .
N23A N 0.8874(3) 0.6330(3) 0.81246(19) 0.0410(11) Uani 1 1 d . . .
N24A N 0.8252(3) 0.6521(4) 0.8040(2) 0.0652(16) Uani 1 1 d . . .
N25A N 1.0357(3) 0.4397(3) 0.7314(2) 0.0491(12) Uani 1 1 d . . .
N26A N 1.0157(3) 0.4150(3) 0.6821(2) 0.0532(13) Uani 1 1 d . . .
N27A N 0.9974(5) 0.3917(4) 0.6351(3) 0.098(2) Uani 1 1 d . . .
N28A N 1.0644(3) 0.3469(3) 0.8902(2) 0.0453(11) Uani 1 1 d . U .
N29A N 1.0533(4) 0.2797(3) 0.8919(3) 0.0659(15) Uani 1 1 d . U .
N30A N 1.0416(5) 0.2145(4) 0.8940(3) 0.103(3) Uani 1 1 d . . .
C1A C 1.2356(5) 0.2596(4) 0.9464(3) 0.071(2) Uani 1 1 d . . .
H1A H 1.241987 0.245613 0.908919 0.085 Uiso 1 1 calc R U .
C2A C 1.2411(7) 0.2089(5) 0.9845(4) 0.103(3) Uani 1 1 d . . .
H2A H 1.253758 0.162107 0.973956 0.124 Uiso 1 1 calc R U .
C3A C 1.2276(7) 0.2280(5) 1.0382(5) 0.115(4) Uani 1 1 d . . .
H3A H 1.228279 0.193333 1.064585 0.138 Uiso 1 1 calc R U .
C4A C 1.2129(6) 0.2984(4) 1.0535(3) 0.083(2) Uani 1 1 d . . .
H4A H 1.203239 0.311841 1.090253 0.099 Uiso 1 1 calc R U .
C5A C 1.2125(4) 0.3500(4) 1.0138(3) 0.0500(15) Uani 1 1 d . . .
C6A C 1.2012(3) 0.4316(3) 1.0280(2) 0.0430(13) Uani 1 1 d . . .
C7A C 1.2792(3) 0.4760(3) 1.0663(2) 0.0446(14) Uani 1 1 d . . .
C8A C 1.3032(4) 0.4637(4) 1.1222(3) 0.0636(19) Uani 1 1 d . . .
H8A H 1.270601 0.428523 1.138779 0.076 Uiso 1 1 calc R U .
C9A C 1.3746(4) 0.5031(5) 1.1528(3) 0.076(2) Uani 1 1 d . . .
H9A H 1.391250 0.494668 1.190442 0.091 Uiso 1 1 calc R U .
C10A C 1.4231(4) 0.5561(5) 1.1284(3) 0.076(2) Uani 1 1 d . . .
H10A H 1.472337 0.583638 1.148720 0.091 Uiso 1 1 calc R U .
C11A C 1.3949(4) 0.5659(4) 1.0729(3) 0.0642(19) Uani 1 1 d . . .
H11A H 1.426380 0.601198 1.055706 0.077 Uiso 1 1 calc R U .
C12A C 1.4357(4) 0.6437(4) 0.9431(3) 0.0649(19) Uani 1 1 d . . .
H12A H 1.468404 0.608452 0.951619 0.078 Uiso 1 1 calc R U .
C13A C 1.4599(4) 0.7103(5) 0.9218(4) 0.078(2) Uani 1 1 d . . .
H13A H 1.510544 0.728980 0.913230 0.094 Uiso 1 1 calc R U .
C14A C 1.3936(4) 0.7420(4) 0.9160(3) 0.067(2) Uani 1 1 d . . .
H14A H 1.391097 0.787974 0.902080 0.080 Uiso 1 1 calc R U .
C15A C 1.2721(5) 0.8426(4) 1.0076(3) 0.078(2) Uani 1 1 d . . .
H15A H 1.323205 0.841110 0.998565 0.093 Uiso 1 1 calc R U .
C16A C 1.2638(7) 0.8936(6) 1.0531(4) 0.107(3) Uani 1 1 d . U .
H16A H 1.309312 0.926719 1.073731 0.129 Uiso 1 1 calc R U .
C17A C 1.1888(7) 0.8955(6) 1.0678(4) 0.110(3) Uani 1 1 d . U .
H17A H 1.182953 0.928475 1.098796 0.132 Uiso 1 1 calc R U .
C18A C 1.1237(6) 0.8476(5) 1.0354(3) 0.084(2) Uani 1 1 d . . .
H18A H 1.072326 0.847204 1.044487 0.101 Uiso 1 1 calc R U .
C19A C 1.1328(5) 0.7997(4) 0.9894(3) 0.0575(17) Uani 1 1 d . . .
C20A C 1.0609(4) 0.7479(4) 0.9489(3) 0.0528(15) Uani 1 1 d . . .
C21A C 1.0219(4) 0.7949(4) 0.9057(3) 0.0592(17) Uani 1 1 d . . .
C22A C 0.9836(6) 0.8540(6) 0.9244(4) 0.109(4) Uani 1 1 d . . .
H22A H 0.980537 0.865490 0.962867 0.131 Uiso 1 1 calc R U .
C23A C 0.9512(7) 0.8938(6) 0.8832(5) 0.125(4) Uani 1 1 d . . .
H23A H 0.922882 0.931097 0.893656 0.150 Uiso 1 1 calc R U .
C24A C 0.9595(6) 0.8800(5) 0.8281(4) 0.095(3) Uani 1 1 d . . .
H24A H 0.940957 0.909625 0.800988 0.114 Uiso 1 1 calc R U .
C25A C 0.9963(4) 0.8207(4) 0.8130(3) 0.0641(19) Uani 1 1 d . . .
H25A H 0.999907 0.809052 0.774646 0.077 Uiso 1 1 calc R U .
C26A C 1.0747(4) 0.7164(4) 0.7068(3) 0.0597(17) Uani 1 1 d . . .
H26A H 1.099902 0.767016 0.714771 0.072 Uiso 1 1 calc R U .
C27A C 1.0557(5) 0.6755(5) 0.6528(3) 0.074(2) Uani 1 1 d . . .
H27A H 1.065032 0.691961 0.618175 0.088 Uiso 1 1 calc R U .
C28A C 1.0196(4) 0.6043(4) 0.6620(3) 0.0624(18) Uani 1 1 d . . .
H28A H 1.000006 0.563361 0.633570 0.075 Uiso 1 1 calc R U .
C29A C 0.8286(4) 0.4993(4) 0.6854(3) 0.0626(18) Uani 1 1 d . . .
H29A H 0.856804 0.530343 0.663390 0.075 Uiso 1 1 calc R U .
C30A C 0.7463(5) 0.4755(5) 0.6684(3) 0.080(2) Uani 1 1 d . . .
H30A H 0.719633 0.487308 0.634136 0.095 Uiso 1 1 calc R U .
C31A C 0.7049(4) 0.4344(5) 0.7027(4) 0.076(2) Uani 1 1 d . . .
H31A H 0.648796 0.419975 0.693249 0.091 Uiso 1 1 calc R U .
C32A C 0.7463(4) 0.4140(4) 0.7519(3) 0.0627(18) Uani 1 1 d . . .
H32A H 0.718471 0.386159 0.775897 0.075 Uiso 1 1 calc R U .
C33A C 0.8298(3) 0.4356(3) 0.7647(3) 0.0455(14) Uani 1 1 d . . .
C34A C 0.8806(3) 0.4104(3) 0.8154(2) 0.0403(13) Uani 1 1 d . . .
C35A C 0.8768(4) 0.3251(3) 0.8034(2) 0.0465(14) Uani 1 1 d . . .
C36A C 0.8106(4) 0.2718(4) 0.8113(3) 0.0549(16) Uani 1 1 d . . .
H36A H 0.767181 0.286944 0.825651 0.066 Uiso 1 1 calc R U .
C37A C 0.8116(5) 0.1968(4) 0.7974(3) 0.070(2) Uani 1 1 d . . .
H37A H 0.767259 0.160448 0.800571 0.083 Uiso 1 1 calc R U .
C38A C 0.8770(5) 0.1754(4) 0.7791(3) 0.068(2) Uani 1 1 d . . .
H38A H 0.878635 0.124441 0.770601 0.082 Uiso 1 1 calc R U .
C39A C 0.9405(4) 0.2297(4) 0.7732(3) 0.0589(17) Uani 1 1 d . . .
H39A H 0.984893 0.214883 0.760075 0.071 Uiso 1 1 calc R U .
C40A C 1.2220(5) 0.2778(5) 0.7492(4) 0.076(2) Uani 1 1 d . . .
H40A H 1.248014 0.252499 0.723911 0.092 Uiso 1 1 calc R U .
C41A C 1.1446(5) 0.2936(4) 0.7384(3) 0.0634(18) Uani 1 1 d . . .
H41A H 1.108442 0.280742 0.703741 0.076 Uiso 1 1 calc R U .
C42A C 1.2523(4) 0.3076(4) 0.8054(3) 0.0639(19) Uani 1 1 d . . .
H42A H 1.303840 0.305831 0.824747 0.077 Uiso 1 1 calc R U .
C43A C 1.1415(3) 0.5423(3) 0.8582(2) 0.0312(11) Uani 1 1 d . . .
N31A N 0.7359(3) 0.7283(3) 0.7190(2) 0.0614(15) Uani 1 1 d . . .
H31B H 0.766593 0.703908 0.747862 0.074 Uiso 1 1 calc R U .
C44A C 0.7935(6) 0.7583(6) 0.6805(4) 0.097(3) Uani 1 1 d . . .
H44A H 0.762304 0.772557 0.646883 0.116 Uiso 1 1 calc R U .
H44B H 0.829726 0.803547 0.700900 0.116 Uiso 1 1 calc R U .
C45A C 0.8418(6) 0.7044(6) 0.6621(4) 0.108(4) Uani 1 1 d . . .
H45A H 0.807560 0.664426 0.635121 0.162 Uiso 1 1 calc R U .
H45B H 0.865792 0.683667 0.694788 0.162 Uiso 1 1 calc R U .
H45C H 0.883782 0.729537 0.644177 0.162 Uiso 1 1 calc R U .
C46A C 0.6667(5) 0.6714(5) 0.6886(4) 0.092(3) Uani 1 1 d . . .
H46A H 0.684390 0.641643 0.658445 0.111 Uiso 1 1 calc R U .
H46B H 0.625637 0.696917 0.670519 0.111 Uiso 1 1 calc R U .
C47A C 0.6300(5) 0.6200(6) 0.7255(4) 0.103(3) Uani 1 1 d . . .
H47A H 0.588046 0.581948 0.702308 0.155 Uiso 1 1 calc R U .
H47B H 0.607013 0.648176 0.753006 0.155 Uiso 1 1 calc R U .
H47C H 0.670776 0.596427 0.745252 0.155 Uiso 1 1 calc R U .
C48A C 0.7091(7) 0.7938(5) 0.7507(4) 0.113(4) Uani 1 1 d . . .
H48A H 0.733566 0.840289 0.738157 0.136 Uiso 1 1 calc R U .
H48B H 0.650722 0.788201 0.739962 0.136 Uiso 1 1 calc R U .
C49A C 0.7286(10) 0.8004(7) 0.8097(4) 0.183(8) Uani 1 1 d . . .
H49A H 0.709577 0.843003 0.826291 0.220 Uiso 1 1 calc R U .
H49B H 0.703491 0.755248 0.822856 0.220 Uiso 1 1 calc R U .
H49C H 0.786484 0.807429 0.821048 0.220 Uiso 1 1 calc R U .
Ni1B Ni 0.25519(4) 0.00513(4) 0.36994(3) 0.03527(16) Uani 1 1 d . . .
Ni2B Ni 0.39567(4) 0.02029(4) 0.30492(3) 0.03471(16) Uani 1 1 d . . .
Ni3B Ni 0.53578(4) 0.15749(4) 0.33616(3) 0.03476(16) Uani 1 1 d . . .
Ni4B Ni 0.52789(4) 0.27989(4) 0.43203(3) 0.03313(16) Uani 1 1 d . . .
Ni5B Ni 0.38375(4) 0.26454(4) 0.49478(3) 0.03454(16) Uani 1 1 d . U .
Ni6B Ni 0.24699(4) 0.13123(4) 0.46477(3) 0.03757(17) Uani 1 1 d . U .
Li1B Li 0.3964(8) -0.0137(5) 0.5421(4) 0.053(2) Uani 1 1 d . . .
O1B O 0.3651(2) -0.03283(18) 0.37424(15) 0.0359(8) Uani 1 1 d . . .
O2B O 0.4105(3) -0.1340(2) 0.41284(19) 0.0624(12) Uani 1 1 d . . .
H2OB H 0.433125 -0.097524 0.436471 0.075 Uiso 1 1 calc R U .
O3B O 0.5783(2) 0.1857(2) 0.42252(15) 0.0362(8) Uani 1 1 d . . .
O6B O 0.6836(2) 0.1599(3) 0.48757(17) 0.0566(11) Uani 1 1 d . . .
H6OB H 0.642726 0.137876 0.497393 0.068 Uiso 1 1 calc R U .
O5B O 0.3543(2) 0.16167(19) 0.52301(15) 0.0386(8) Uani 1 1 d . . .
O4B O 0.4012(3) 0.1205(3) 0.60730(19) 0.0655(13) Uani 1 1 d . . .
H4OB H 0.401897 0.126642 0.642009 0.079 Uiso 1 1 calc R U .
O7B O 0.3126(2) 0.11653(19) 0.39725(15) 0.0364(8) Uani 1 1 d . . .
O8B O 0.4160(2) 0.12732(19) 0.35048(14) 0.0355(8) Uani 1 1 d . . .
O9B O 0.4095(2) 0.21771(18) 0.41778(14) 0.0339(8) Uani 1 1 d . . .
O10B O 0.4724(4) 0.0800(4) 0.4769(3) 0.0970(19) Uani 1 1 d D . .
H10E H 0.467(6) 0.120(2) 0.466(3) 0.116 Uiso 1 1 d D U .
H10F H 0.469(7) 0.049(3) 0.450(2) 0.116 Uiso 1 1 d D U .
N1B N 0.2152(3) -0.1084(3) 0.36260(19) 0.0412(11) Uani 1 1 d . . .
N2B N 0.3932(3) -0.0890(3) 0.2726(2) 0.0430(11) Uani 1 1 d . . .
N3B N 0.4267(3) 0.0746(3) 0.23764(19) 0.0428(11) Uani 1 1 d . . .
N4B N 0.4890(3) 0.1337(3) 0.25192(19) 0.0426(11) Uani 1 1 d . . .
N5B N 0.6584(3) 0.1601(3) 0.3373(2) 0.0439(11) Uani 1 1 d . . .
N6B N 0.6480(3) 0.3291(3) 0.4553(2) 0.0421(11) Uani 1 1 d . . .
N7B N 0.4770(3) 0.3726(2) 0.43893(19) 0.0375(10) Uani 1 1 d . . .
N8B N 0.4112(3) 0.3648(2) 0.46568(19) 0.0401(11) Uani 1 1 d . . .
N9B N 0.3812(3) 0.3001(3) 0.5792(2) 0.0431(11) Uani 1 1 d . . .
N10B N 0.2031(3) 0.1277(3) 0.5407(2) 0.0490(12) Uani 1 1 d . . .
N11B N 0.1446(3) 0.0996(3) 0.4041(2) 0.0460(11) Uani 1 1 d . . .
N12B N 0.1493(3) 0.0444(3) 0.36196(19) 0.0408(11) Uani 1 1 d . . .
N13B N 0.2704(3) 0.0120(3) 0.28467(19) 0.0456(12) Uani 1 1 d . . .
N14B N 0.2276(3) 0.0101(3) 0.2405(2) 0.0430(11) Uani 1 1 d . . .
N15B N 0.1864(4) 0.0083(4) 0.1975(3) 0.0748(18) Uani 1 1 d . . .
N16B N 0.5228(3) 0.0368(2) 0.33761(19) 0.0391(10) Uani 1 1 d . U .
N17B N 0.5605(3) 0.0015(3) 0.3084(2) 0.0513(12) Uani 1 1 d . U .
N18B N 0.5955(4) -0.0321(4) 0.2813(3) 0.083(2) Uani 1 1 d . . .
N19B N 0.5302(3) 0.2760(3) 0.3423(2) 0.0440(11) Uani 1 1 d . . .
N20B N 0.5543(3) 0.3314(3) 0.3248(2) 0.0477(12) Uani 1 1 d . . .
N21B N 0.5761(4) 0.3889(4) 0.3087(3) 0.084(2) Uani 1 1 d . . .
N22B N 0.5108(3) 0.2634(3) 0.51582(19) 0.0400(10) Uani 1 1 d . . .
N23B N 0.5536(3) 0.3013(3) 0.5568(2) 0.0425(11) Uani 1 1 d . . .
N24B N 0.5946(4) 0.3376(3) 0.5970(3) 0.0735(18) Uani 1 1 d . . .
N25B N 0.2586(3) 0.2485(3) 0.4643(3) 0.0658(9) Uani 1 1 d . U .
N26B N 0.2174(3) 0.2872(3) 0.4829(3) 0.0658(9) Uani 1 1 d . . .
N27B N 0.1803(3) 0.3291(3) 0.4994(3) 0.0658(9) Uani 1 1 d . . .
N28B N 0.2528(3) 0.0132(3) 0.4606(2) 0.0459(11) Uani 1 1 d . . .
N29B N 0.1952(4) -0.0255(3) 0.4748(2) 0.0599(14) Uani 1 1 d . . .
N30B N 0.1401(5) -0.0619(4) 0.4877(3) 0.090(2) Uani 1 1 d . . .
C1B C 0.1378(4) -0.1411(4) 0.3634(3) 0.0554(16) Uani 1 1 d . . .
H1B H 0.098117 -0.111382 0.359882 0.066 Uiso 1 1 calc R U .
C2B C 0.1150(4) -0.2166(4) 0.3692(3) 0.0646(19) Uani 1 1 d . . .
H2B H 0.061328 -0.237642 0.370053 0.078 Uiso 1 1 calc R U .
C3B C 0.1753(5) -0.2595(4) 0.3738(3) 0.071(2) Uani 1 1 d . . .
H3B H 0.162180 -0.310664 0.377352 0.085 Uiso 1 1 calc R U .
C4B C 0.2536(4) -0.2275(3) 0.3731(3) 0.0541(16) Uani 1 1 d . . .
H4B H 0.294107 -0.256341 0.376518 0.065 Uiso 1 1 calc R U .
C5B C 0.2723(4) -0.1507(3) 0.3672(2) 0.0431(13) Uani 1 1 d . . .
C6B C 0.3587(3) -0.1092(3) 0.3672(2) 0.0400(13) Uani 1 1 d . . .
C7B C 0.3850(3) -0.1381(3) 0.3105(3) 0.0431(13) Uani 1 1 d . . .
C8B C 0.3981(4) -0.2117(3) 0.2990(3) 0.0585(17) Uani 1 1 d . . .
H8B H 0.394109 -0.245141 0.326135 0.070 Uiso 1 1 calc R U .
C9B C 0.4169(4) -0.2334(4) 0.2464(4) 0.072(2) Uani 1 1 d . . .
H9B H 0.425420 -0.282375 0.237749 0.087 Uiso 1 1 calc R U .
C10B C 0.4232(4) -0.1844(4) 0.2071(3) 0.0653(19) Uani 1 1 d . . .
H10B H 0.434726 -0.199265 0.171211 0.078 Uiso 1 1 calc R U .
C11B C 0.4122(4) -0.1122(4) 0.2218(3) 0.0516(15) Uani 1 1 d . . .
H11B H 0.418042 -0.077818 0.195505 0.062 Uiso 1 1 calc R U .
C12B C 0.4002(4) 0.0668(4) 0.1806(3) 0.0618(18) Uani 1 1 d . . .
H12B H 0.357977 0.029795 0.160040 0.074 Uiso 1 1 calc R U .
C13B C 0.4461(5) 0.1227(5) 0.1575(3) 0.078(2) Uani 1 1 d . . .
H13B H 0.441237 0.130954 0.119168 0.094 Uiso 1 1 calc R U .
C14B C 0.5006(5) 0.1638(4) 0.2037(3) 0.0667(19) Uani 1 1 d . . .
H14B H 0.539567 0.205831 0.201836 0.080 Uiso 1 1 calc R U .
C15B C 0.6905(4) 0.1341(4) 0.2933(3) 0.0524(15) Uani 1 1 d . . .
H15B H 0.662030 0.131680 0.256229 0.063 Uiso 1 1 calc R U .
C16B C 0.7641(4) 0.1109(4) 0.3006(3) 0.0628(19) Uani 1 1 d . . .
H16B H 0.784711 0.093187 0.269000 0.075 Uiso 1 1 calc R U .
C17B C 0.8063(4) 0.1142(4) 0.3548(3) 0.068(2) Uani 1 1 d . . .
H17B H 0.855808 0.098249 0.360703 0.081 Uiso 1 1 calc R U .
C18B C 0.7743(4) 0.1417(4) 0.4009(3) 0.0603(18) Uani 1 1 d . . .
H18B H 0.802333 0.144296 0.438142 0.072 Uiso 1 1 calc R U .
C19B C 0.7012(3) 0.1650(3) 0.3915(3) 0.0440(13) Uani 1 1 d . . .
C20B C 0.6611(3) 0.1966(3) 0.4392(2) 0.0405(13) Uani 1 1 d . . .
C21B C 0.6989(3) 0.2804(3) 0.4584(3) 0.0480(14) Uani 1 1 d . . .
C22B C 0.7815(4) 0.3052(5) 0.4789(4) 0.084(3) Uani 1 1 d . . .
H22B H 0.816603 0.270965 0.481843 0.100 Uiso 1 1 calc R U .
C23B C 0.8102(5) 0.3811(5) 0.4946(5) 0.107(3) Uani 1 1 d . . .
H23B H 0.865434 0.398531 0.507649 0.128 Uiso 1 1 calc R U .
C24B C 0.7588(4) 0.4312(4) 0.4912(4) 0.084(3) Uani 1 1 d . . .
H24B H 0.777735 0.482848 0.501423 0.101 Uiso 1 1 calc R U .
C25B C 0.6773(4) 0.4023(4) 0.4722(3) 0.0558(16) Uani 1 1 d . . .
H25B H 0.641124 0.435541 0.471028 0.067 Uiso 1 1 calc R U .
C26B C 0.4841(4) 0.4408(3) 0.4188(2) 0.0424(13) Uani 1 1 d . . .
H26B H 0.523874 0.460406 0.398778 0.051 Uiso 1 1 calc R U .
C27B C 0.4224(4) 0.4763(3) 0.4331(3) 0.0484(15) Uani 1 1 d . . .
H27B H 0.412509 0.523350 0.424715 0.058 Uiso 1 1 calc R U .
C28B C 0.3792(4) 0.4266(3) 0.4622(3) 0.0449(14) Uani 1 1 d . . .
H28B H 0.333834 0.435119 0.477446 0.054 Uiso 1 1 calc R U .
C29B C 0.4040(4) 0.3709(4) 0.6045(3) 0.0594(17) Uani 1 1 d . . .
H29B H 0.408082 0.409326 0.581284 0.071 Uiso 1 1 calc R U .
C30B C 0.4217(5) 0.3904(4) 0.6628(3) 0.068(2) Uani 1 1 d . . .
H30B H 0.437277 0.440787 0.678858 0.082 Uiso 1 1 calc R U .
C31B C 0.4159(5) 0.3343(5) 0.6962(3) 0.074(2) Uani 1 1 d . . .
H31C H 0.426345 0.345722 0.735998 0.089 Uiso 1 1 calc R U .
C32B C 0.3944(4) 0.2592(4) 0.6712(3) 0.0637(18) Uani 1 1 d . . .
H32B H 0.393105 0.220003 0.693704 0.076 Uiso 1 1 calc R U .
C33B C 0.3749(3) 0.2445(3) 0.6122(2) 0.0453(14) Uani 1 1 d . . .
C34B C 0.3481(4) 0.1640(3) 0.5796(2) 0.0441(13) Uani 1 1 d . . .
C35B C 0.2623(4) 0.1322(3) 0.5869(3) 0.0508(15) Uani 1 1 d . . .
C36B C 0.2420(5) 0.1097(4) 0.6374(3) 0.070(2) Uani 1 1 d . . .
H36B H 0.282664 0.110720 0.668814 0.084 Uiso 1 1 calc R U .
C37B C 0.1615(6) 0.0855(5) 0.6417(4) 0.088(3) Uani 1 1 d . . .
H37B H 0.147813 0.070938 0.675923 0.105 Uiso 1 1 calc R U .
C38B C 0.1034(5) 0.0833(5) 0.5958(4) 0.082(2) Uani 1 1 d . . .
H38B H 0.048989 0.068349 0.598210 0.099 Uiso 1 1 calc R U .
C39B C 0.1254(4) 0.1036(4) 0.5443(3) 0.0648(19) Uani 1 1 d . . .
H39B H 0.085376 0.100329 0.512094 0.078 Uiso 1 1 calc R U .
C40B C 0.0742(4) 0.1231(4) 0.3897(3) 0.0564(17) Uani 1 1 d . . .
H40B H 0.056163 0.160264 0.411390 0.068 Uiso 1 1 calc R U .
C41B C 0.0328(4) 0.0839(4) 0.3381(3) 0.0656(19) Uani 1 1 d . . .
H41B H -0.017351 0.089121 0.318358 0.079 Uiso 1 1 calc R U .
C42B C 0.0819(4) 0.0350(4) 0.3219(3) 0.0531(15) Uani 1 1 d . . .
H42B H 0.070064 0.000927 0.288494 0.064 Uiso 1 1 calc R U .
C43B C 0.3799(3) 0.1533(3) 0.3894(2) 0.0275(10) Uani 1 1 d . . .
N31B N 0.7158(3) 0.4470(3) 0.2599(3) 0.0616(15) Uani 1 1 d . . .
H31D H 0.672913 0.433458 0.282179 0.074 Uiso 1 1 calc R U .
C44B C 0.7573(7) 0.5265(6) 0.2821(5) 0.116(3) Uani 1 1 d . U .
H44D H 0.721275 0.561237 0.271898 0.140 Uiso 1 1 calc R U .
H44E H 0.805629 0.539552 0.265492 0.140 Uiso 1 1 calc R U .
C45B C 0.7805(7) 0.5319(8) 0.3490(6) 0.149(5) Uani 1 1 d . U .
H45D H 0.785684 0.482825 0.359502 0.224 Uiso 1 1 calc R U .
H45E H 0.738797 0.549714 0.366525 0.224 Uiso 1 1 calc R U .
H45F H 0.831073 0.566366 0.362066 0.224 Uiso 1 1 calc R U .
C46B C 0.7639(6) 0.3878(5) 0.2608(5) 0.111(4) Uani 1 1 d . . .
H46D H 0.787032 0.385709 0.225999 0.134 Uiso 1 1 calc R U .
H46E H 0.808661 0.402252 0.292915 0.134 Uiso 1 1 calc R U .
C47B C 0.7230(6) 0.3143(5) 0.2651(5) 0.124(4) Uani 1 1 d . . .
H47D H 0.668818 0.306115 0.243493 0.185 Uiso 1 1 calc R U .
H47E H 0.720706 0.309252 0.304634 0.185 Uiso 1 1 calc R U .
H47F H 0.751567 0.277666 0.250030 0.185 Uiso 1 1 calc R U .
C48B C 0.6762(6) 0.4532(8) 0.2012(5) 0.145(6) Uani 1 1 d . . .
H48C H 0.715958 0.481866 0.182583 0.174 Uiso 1 1 calc R U .
H48D H 0.660805 0.402819 0.180098 0.174 Uiso 1 1 calc R U .
C49B C 0.6043(5) 0.4884(6) 0.1958(4) 0.095(3) Uani 1 1 d . . .
H49D H 0.572880 0.473675 0.157855 0.143 Uiso 1 1 calc R U .
H49E H 0.620878 0.542427 0.202302 0.143 Uiso 1 1 calc R U .
H49F H 0.571980 0.472321 0.223568 0.143 Uiso 1 1 calc R U .
O1W O 1.4437(14) 0.2670(17) 0.8593(12) 0.120(6) Uani 0.25 1 d . . P
O2W O 1.0114(14) 0.3479(17) 0.5130(12) 0.120(6) Uani 0.25 1 d . . P
O3W O 0.3540(14) 0.1484(17) 0.7914(12) 0.120(6) Uani 0.25 1 d . . P

loop_
_atom_site_aniso_label
_atom_site_aniso_U_11
_atom_site_aniso_U_22
_atom_site_aniso_U_33
_atom_site_aniso_U_23
_atom_site_aniso_U_13
_atom_site_aniso_U_12
Ni1A 0.0392(4) 0.0451(4) 0.0389(4) 0.0124(3) 0.0093(3) 0.0140(3)
Ni2A 0.0317(4) 0.0508(4) 0.0341(4) 0.0130(3) 0.0019(3) 0.0068(3)
Ni3A 0.0375(4) 0.0417(4) 0.0361(4) 0.0043(3) 0.0007(3) 0.0035(3)
Ni4A 0.0375(4) 0.0385(4) 0.0349(4) 0.0079(3) 0.0015(3) 0.0079(3)
Ni5A 0.0373(4) 0.0412(4) 0.0316(4) 0.0055(3) -0.0011(3) 0.0057(3)
Ni6A 0.0403(4) 0.0383(4) 0.0351(4) 0.0027(3) 0.0074(3) 0.0059(3)
Li1A 0.113(6) 0.028(3) 0.034(3) 0.022(3) 0.037(4) 0.027(4)
O1A 0.0339(19) 0.051(2) 0.035(2) 0.0148(17) 0.0057(16) 0.0117(17)
O2A 0.046(2) 0.110(4) 0.061(3) 0.036(3) 0.025(2) 0.021(3)
O3A 0.047(2) 0.046(2) 0.035(2) 0.0082(17) 0.0068(17) 0.0131(18)
O4A 0.071(3) 0.091(4) 0.069(3) 0.003(3) 0.031(3) 0.016(3)
O5A 0.0309(18) 0.041(2) 0.037(2) 0.0055(16) 0.0013(15) 0.0024(16)
O6A 0.045(2) 0.069(3) 0.056(3) -0.003(2) 0.014(2) 0.001(2)
O7A 0.039(2) 0.038(2) 0.037(2) 0.0060(16) 0.0015(16) 0.0072(16)
O8A 0.0331(19) 0.040(2) 0.035(2) 0.0068(16) -0.0015(16) 0.0053(16)
O9A 0.0322(18) 0.042(2) 0.0349(19) 0.0090(16) -0.0011(15) 0.0086(16)
O10A 0.073(4) 0.141(6) 0.076(4) -0.026(4) 0.035(3) -0.028(4)
N1A 0.054(3) 0.055(3) 0.055(3) 0.018(3) 0.012(3) 0.020(3)
N2A 0.033(2) 0.067(3) 0.044(3) 0.018(2) 0.002(2) 0.010(2)
N3A 0.034(2) 0.062(3) 0.043(3) 0.013(2) 0.001(2) 0.003(2)
N4A 0.037(3) 0.049(3) 0.051(3) 0.011(2) 0.000(2) 0.003(2)
N5A 0.063(3) 0.045(3) 0.047(3) 0.000(2) 0.000(3) 0.001(3)
N6A 0.052(3) 0.049(3) 0.046(3) 0.005(2) 0.003(2) 0.014(2)
N7A 0.048(3) 0.049(3) 0.037(3) 0.014(2) 0.005(2) 0.010(2)
N8A 0.048(3) 0.049(3) 0.036(3) 0.010(2) -0.002(2) 0.004(2)
N9A 0.046(3) 0.047(3) 0.041(3) 0.003(2) -0.007(2) 0.006(2)
N10A 0.049(3) 0.043(3) 0.041(3) -0.003(2) 0.004(2) 0.000(2)
N11A 0.051(3) 0.043(3) 0.047(3) 0.001(2) 0.017(2) 0.011(2)
N12A 0.050(3) 0.051(3) 0.053(3) 0.007(2) 0.020(2) 0.017(2)
N13A 0.034(2) 0.056(3) 0.051(3) 0.018(2) 0.008(2) 0.012(2)
N14A 0.045(3) 0.079(4) 0.076(4) 0.031(3) 0.022(3) 0.020(3)
N15A 0.060(4) 0.138(7) 0.157(8) 0.060(6) 0.024(5) 0.057(5)
N16A 0.052(3) 0.058(3) 0.036(3) 0.003(2) 0.000(2) 0.010(3)
N17A 0.071(4) 0.079(4) 0.042(3) 0.005(3) 0.004(3) 0.016(3)
N18A 0.117(6) 0.119(6) 0.048(4) -0.019(4) -0.019(4) 0.005(5)
N19A 0.041(3) 0.044(3) 0.045(3) 0.010(2) 0.005(2) 0.001(2)
N20A 0.076(4) 0.060(4) 0.048(3) 0.016(3) 0.006(3) -0.001(3)
N21A 0.159(8) 0.075(5) 0.105(6) 0.037(5) 0.013(6) -0.027(5)
N22A 0.036(2) 0.044(3) 0.045(3) 0.006(2) 0.000(2) 0.009(2)
N23A 0.043(3) 0.050(3) 0.034(2) 0.015(2) 0.008(2) 0.012(2)
N24A 0.048(3) 0.093(5) 0.067(4) 0.037(3) 0.010(3) 0.034(3)
N25A 0.061(3) 0.049(3) 0.038(3) 0.004(2) 0.010(2) 0.011(2)
N26A 0.062(3) 0.048(3) 0.043(3) -0.002(3) 0.010(3) -0.003(3)
N27A 0.132(6) 0.096(5) 0.043(4) -0.020(4) 0.010(4) -0.023(5)
N28A 0.044(3) 0.050(2) 0.042(3) 0.008(2) 0.009(2) 0.008(2)
N29A 0.077(4) 0.053(2) 0.065(4) 0.015(3) 0.011(3) 0.001(3)
N30A 0.133(7) 0.062(5) 0.105(6) 0.025(4) 0.010(5) -0.006(4)
C1A 0.099(6) 0.062(5) 0.066(5) 0.021(4) 0.024(4) 0.037(4)
C2A 0.182(10) 0.055(5) 0.091(7) 0.031(5) 0.037(7) 0.049(6)
C3A 0.192(11) 0.066(6) 0.097(7) 0.049(6) 0.027(7) 0.033(7)
C4A 0.135(8) 0.067(5) 0.050(4) 0.027(4) 0.015(5) 0.018(5)
C5A 0.055(4) 0.055(4) 0.042(3) 0.016(3) 0.008(3) 0.011(3)
C6A 0.035(3) 0.056(4) 0.040(3) 0.016(3) 0.008(2) 0.007(3)
C7A 0.041(3) 0.059(4) 0.039(3) 0.019(3) 0.010(3) 0.013(3)
C8A 0.063(4) 0.085(5) 0.044(4) 0.028(4) 0.002(3) 0.011(4)
C9A 0.064(5) 0.113(7) 0.045(4) 0.031(4) -0.009(3) 0.006(4)
C10A 0.048(4) 0.118(7) 0.054(4) 0.022(4) -0.011(3) 0.006(4)
C11A 0.045(4) 0.089(5) 0.056(4) 0.030(4) -0.003(3) 0.005(3)
C12A 0.036(3) 0.087(5) 0.074(5) 0.026(4) 0.004(3) 0.013(3)
C13A 0.043(4) 0.096(6) 0.098(6) 0.041(5) 0.019(4) -0.004(4)
C14A 0.052(4) 0.068(5) 0.078(5) 0.032(4) 0.011(4) -0.009(4)
C15A 0.077(5) 0.061(5) 0.076(5) -0.015(4) -0.010(4) -0.003(4)
C16A 0.121(7) 0.094(7) 0.082(6) -0.032(5) -0.020(5) 0.008(6)
C17A 0.152(8) 0.088(7) 0.081(6) -0.029(5) 0.009(6) 0.034(7)
C18A 0.108(7) 0.088(6) 0.052(4) -0.017(4) 0.008(4) 0.030(5)
C19A 0.082(5) 0.056(4) 0.039(3) 0.003(3) 0.013(3) 0.023(4)
C20A 0.061(4) 0.061(4) 0.040(3) 0.005(3) 0.012(3) 0.020(3)
C21A 0.057(4) 0.061(4) 0.062(4) 0.003(3) 0.005(3) 0.023(3)
C22A 0.140(9) 0.125(8) 0.081(6) 0.002(6) 0.007(6) 0.098(7)
C23A 0.175(11) 0.122(9) 0.100(8) 0.003(7) 0.006(7) 0.113(8)
C24A 0.127(8) 0.079(6) 0.087(6) 0.019(5) -0.003(6) 0.059(6)
C25A 0.072(5) 0.056(4) 0.064(4) 0.017(3) -0.008(4) 0.024(4)
C26A 0.062(4) 0.056(4) 0.064(4) 0.029(4) 0.014(3) 0.006(3)
C27A 0.089(5) 0.087(6) 0.054(4) 0.034(4) 0.020(4) 0.018(5)
C28A 0.082(5) 0.073(5) 0.033(3) 0.012(3) 0.008(3) 0.017(4)
C29A 0.061(4) 0.062(4) 0.054(4) 0.008(3) -0.018(3) 0.007(3)
C30A 0.069(5) 0.084(6) 0.069(5) 0.008(4) -0.033(4) 0.012(4)
C31A 0.043(4) 0.082(6) 0.088(6) 0.001(5) -0.021(4) 0.008(4)
C32A 0.040(3) 0.065(4) 0.074(5) -0.003(4) 0.000(3) 0.003(3)
C33A 0.034(3) 0.045(3) 0.049(3) -0.006(3) -0.006(3) 0.003(3)
C34A 0.034(3) 0.047(3) 0.038(3) 0.006(3) 0.008(2) 0.002(2)
C35A 0.043(3) 0.051(4) 0.039(3) -0.001(3) 0.002(3) -0.002(3)
C36A 0.045(3) 0.051(4) 0.060(4) 0.005(3) 0.005(3) -0.007(3)
C37A 0.065(5) 0.056(4) 0.076(5) 0.012(4) 0.008(4) -0.016(4)
C38A 0.078(5) 0.045(4) 0.071(5) -0.005(3) 0.005(4) -0.006(4)
C39A 0.070(4) 0.047(4) 0.057(4) -0.001(3) 0.011(3) 0.006(3)
C40A 0.086(6) 0.074(5) 0.078(6) -0.004(4) 0.039(5) 0.025(4)
C41A 0.079(5) 0.057(4) 0.060(4) -0.004(3) 0.033(4) 0.016(4)
C42A 0.054(4) 0.062(4) 0.085(5) 0.013(4) 0.024(4) 0.023(3)
C43A 0.028(2) 0.037(3) 0.028(3) 0.004(2) 0.003(2) 0.006(2)
N31A 0.070(4) 0.059(3) 0.056(3) 0.020(3) -0.007(3) 0.024(3)
C44A 0.108(7) 0.108(7) 0.093(6) 0.059(6) 0.025(5) 0.042(6)
C45A 0.097(7) 0.135(9) 0.128(8) 0.081(7) 0.050(6) 0.054(6)
C46A 0.083(6) 0.096(7) 0.080(6) 0.024(5) -0.024(5) -0.003(5)
C47A 0.078(6) 0.125(8) 0.095(7) 0.037(6) -0.002(5) -0.011(6)
C48A 0.168(10) 0.085(7) 0.098(7) 0.009(6) 0.007(7) 0.073(7)
C49A 0.35(2) 0.152(11) 0.077(7) -0.004(7) 0.013(10) 0.174(14)
Ni1B 0.0395(4) 0.0312(4) 0.0342(4) 0.0041(3) 0.0056(3) 0.0049(3)
Ni2B 0.0428(4) 0.0312(4) 0.0296(3) 0.0022(3) 0.0060(3) 0.0068(3)
Ni3B 0.0406(4) 0.0343(4) 0.0306(3) 0.0052(3) 0.0093(3) 0.0071(3)
Ni4B 0.0372(4) 0.0286(3) 0.0339(4) 0.0039(3) 0.0069(3) 0.0067(3)
Ni5B 0.0431(4) 0.0285(3) 0.0335(4) 0.0027(3) 0.0100(3) 0.0086(3)
Ni6B 0.0407(4) 0.0365(4) 0.0372(4) 0.0044(3) 0.0120(3) 0.0074(3)
Li1B 0.113(6) 0.028(3) 0.034(3) 0.022(3) 0.037(4) 0.027(4)
O1B 0.043(2) 0.0244(18) 0.0362(19) 0.0002(15) 0.0016(16) 0.0035(15)
O2B 0.079(3) 0.042(2) 0.057(3) 0.007(2) -0.022(2) 0.014(2)
O3B 0.0356(19) 0.036(2) 0.040(2) 0.0064(16) 0.0090(16) 0.0108(16)
O6B 0.049(2) 0.078(3) 0.048(2) 0.022(2) 0.007(2) 0.020(2)
O5B 0.048(2) 0.0315(19) 0.038(2) 0.0018(16) 0.0105(17) 0.0104(17)
O4B 0.086(3) 0.073(3) 0.047(3) 0.025(2) 0.013(2) 0.030(3)
O7B 0.039(2) 0.0310(19) 0.040(2) 0.0024(16) 0.0122(16) 0.0060(16)
O8B 0.044(2) 0.0310(19) 0.0318(19) 0.0019(15) 0.0103(16) 0.0052(16)
O9B 0.042(2) 0.0268(18) 0.0336(19) 0.0026(15) 0.0088(16) 0.0063(15)
O10B 0.101(4) 0.110(5) 0.093(4) 0.059(4) 0.003(4) 0.041(4)
N1B 0.047(3) 0.038(3) 0.036(2) 0.006(2) 0.005(2) 0.001(2)
N2B 0.051(3) 0.035(3) 0.040(3) -0.003(2) 0.007(2) 0.004(2)
N3B 0.050(3) 0.048(3) 0.031(2) 0.005(2) 0.009(2) 0.008(2)
N4B 0.051(3) 0.043(3) 0.035(2) 0.009(2) 0.011(2) 0.008(2)
N5B 0.048(3) 0.044(3) 0.044(3) 0.010(2) 0.018(2) 0.009(2)
N6B 0.041(3) 0.040(3) 0.043(3) 0.003(2) 0.010(2) 0.004(2)
N7B 0.043(3) 0.030(2) 0.039(2) 0.0024(19) 0.007(2) 0.0028(19)
N8B 0.047(3) 0.031(2) 0.044(3) 0.002(2) 0.011(2) 0.012(2)
N9B 0.049(3) 0.039(3) 0.041(3) -0.003(2) 0.016(2) 0.005(2)
N10B 0.054(3) 0.045(3) 0.052(3) 0.003(2) 0.027(3) 0.007(2)
N11B 0.045(3) 0.047(3) 0.050(3) 0.008(2) 0.014(2) 0.011(2)
N12B 0.039(3) 0.039(3) 0.043(3) 0.004(2) 0.005(2) 0.007(2)
N13B 0.046(3) 0.058(3) 0.032(3) 0.008(2) 0.004(2) 0.009(2)
N14B 0.050(3) 0.035(3) 0.041(3) 0.001(2) 0.003(2) 0.006(2)
N15B 0.074(4) 0.086(5) 0.055(4) 0.007(3) -0.016(3) 0.017(3)
N16B 0.042(3) 0.034(2) 0.040(3) 0.0063(19) 0.0073(19) 0.0034(19)
N17B 0.053(3) 0.045(3) 0.057(3) 0.004(2) 0.016(2) 0.010(2)
N18B 0.077(4) 0.076(4) 0.102(5) -0.008(4) 0.033(4) 0.026(4)
N19B 0.057(3) 0.040(3) 0.040(3) 0.013(2) 0.017(2) 0.009(2)
N20B 0.049(3) 0.052(3) 0.054(3) 0.020(3) 0.025(2) 0.017(2)
N21B 0.087(5) 0.069(4) 0.121(6) 0.053(4) 0.064(4) 0.019(4)
N22B 0.045(3) 0.038(3) 0.034(2) -0.001(2) 0.003(2) 0.004(2)
N23B 0.051(3) 0.033(2) 0.045(3) 0.008(2) 0.006(2) 0.014(2)
N24B 0.086(4) 0.053(4) 0.066(4) -0.005(3) -0.020(3) 0.009(3)
N25B 0.0486(11) 0.0438(11) 0.106(3) -0.0027(18) 0.0126(16) 0.0200(13)
N26B 0.0486(11) 0.0438(11) 0.106(3) -0.0027(18) 0.0126(16) 0.0200(13)
N27B 0.0486(11) 0.0438(11) 0.106(3) -0.0027(18) 0.0126(16) 0.0200(13)
N28B 0.060(3) 0.037(3) 0.042(3) 0.007(2) 0.015(2) 0.005(2)
N29B 0.086(4) 0.048(3) 0.048(3) 0.014(3) 0.016(3) 0.010(3)
N30B 0.114(6) 0.067(4) 0.088(5) 0.015(4) 0.047(4) -0.015(4)
C1B 0.057(4) 0.051(4) 0.056(4) 0.003(3) 0.014(3) 0.002(3)
C2B 0.060(4) 0.058(4) 0.065(4) 0.006(3) 0.012(3) -0.017(4)
C3B 0.085(5) 0.044(4) 0.081(5) 0.013(4) 0.017(4) -0.001(4)
C4B 0.064(4) 0.034(3) 0.067(4) 0.010(3) 0.018(3) 0.007(3)
C5B 0.058(4) 0.033(3) 0.035(3) 0.003(2) 0.006(3) 0.003(3)
C6B 0.044(3) 0.032(3) 0.041(3) 0.007(2) -0.004(2) 0.006(2)
C7B 0.039(3) 0.033(3) 0.052(3) -0.007(3) 0.003(3) 0.004(2)
C8B 0.064(4) 0.035(3) 0.077(5) 0.000(3) 0.016(4) 0.011(3)
C9B 0.070(5) 0.051(4) 0.093(6) -0.026(4) 0.025(4) 0.015(4)
C10B 0.064(4) 0.059(4) 0.065(5) -0.024(4) 0.017(4) 0.003(4)
C11B 0.058(4) 0.053(4) 0.040(3) -0.012(3) 0.012(3) 0.007(3)
C12B 0.074(5) 0.072(5) 0.035(3) 0.008(3) 0.005(3) 0.005(4)
C13B 0.091(6) 0.100(6) 0.036(4) 0.024(4) 0.006(4) -0.005(5)
C14B 0.085(5) 0.071(5) 0.044(4) 0.019(3) 0.018(4) 0.002(4)
C15B 0.060(4) 0.053(4) 0.048(4) 0.006(3) 0.022(3) 0.008(3)
C16B 0.067(4) 0.059(4) 0.073(5) 0.003(4) 0.043(4) 0.015(4)
C17B 0.056(4) 0.081(5) 0.077(5) 0.009(4) 0.028(4) 0.029(4)
C18B 0.052(4) 0.071(5) 0.067(4) 0.012(4) 0.019(3) 0.027(3)
C19B 0.044(3) 0.041(3) 0.050(3) 0.010(3) 0.011(3) 0.011(3)
C20B 0.043(3) 0.045(3) 0.035(3) 0.007(2) 0.005(2) 0.012(3)
C21B 0.043(3) 0.047(3) 0.050(4) -0.001(3) 0.003(3) 0.006(3)
C22B 0.040(4) 0.070(5) 0.126(7) -0.016(5) -0.011(4) 0.010(4)
C23B 0.046(4) 0.081(6) 0.169(10) -0.027(6) -0.003(5) -0.015(4)
C24B 0.055(4) 0.054(4) 0.132(8) -0.016(5) 0.013(5) -0.001(4)
C25B 0.050(4) 0.042(4) 0.069(4) -0.008(3) 0.010(3) 0.000(3)
C26B 0.057(3) 0.026(3) 0.041(3) 0.007(2) 0.005(3) 0.000(3)
C27B 0.064(4) 0.024(3) 0.054(4) 0.006(3) -0.005(3) 0.014(3)
C28B 0.049(3) 0.033(3) 0.051(3) 0.001(3) 0.001(3) 0.014(3)
C29B 0.076(5) 0.047(4) 0.052(4) -0.010(3) 0.020(3) 0.003(3)
C30B 0.086(5) 0.057(4) 0.054(4) -0.017(4) 0.019(4) 0.000(4)
C31B 0.094(6) 0.082(6) 0.040(4) -0.007(4) 0.014(4) 0.009(5)
C32B 0.080(5) 0.068(5) 0.043(4) 0.007(3) 0.017(3) 0.008(4)
C33B 0.046(3) 0.052(4) 0.037(3) -0.001(3) 0.014(3) 0.005(3)
C34B 0.060(4) 0.045(3) 0.028(3) 0.006(2) 0.010(3) 0.011(3)
C35B 0.075(4) 0.041(3) 0.040(3) 0.004(3) 0.021(3) 0.013(3)
C36B 0.097(6) 0.061(4) 0.049(4) 0.012(3) 0.022(4) -0.004(4)
C37B 0.106(7) 0.090(6) 0.069(5) 0.012(5) 0.046(5) -0.008(5)
C38B 0.083(6) 0.080(6) 0.087(6) 0.008(5) 0.050(5) -0.011(5)
C39B 0.060(4) 0.065(4) 0.070(5) 0.001(4) 0.033(4) -0.001(3)
C40B 0.048(4) 0.062(4) 0.068(4) 0.010(3) 0.022(3) 0.022(3)
C41B 0.040(3) 0.080(5) 0.078(5) 0.019(4) 0.008(3) 0.015(3)
C42B 0.043(3) 0.061(4) 0.052(4) 0.002(3) 0.002(3) 0.010(3)
C43B 0.031(3) 0.026(2) 0.026(2) 0.002(2) 0.007(2) 0.005(2)
N31B 0.055(3) 0.063(4) 0.082(4) 0.031(3) 0.037(3) 0.016(3)
C44B 0.111(8) 0.089(7) 0.144(7) 0.010(7) 0.042(7) -0.011(6)
C45B 0.108(9) 0.162(12) 0.151(7) 0.001(10) -0.015(8) -0.004(8)
C46B 0.098(7) 0.095(7) 0.181(11) 0.060(7) 0.086(7) 0.048(6)
C47B 0.111(8) 0.083(7) 0.219(13) 0.074(8) 0.090(8) 0.048(6)
C48B 0.120(8) 0.264(16) 0.108(8) 0.112(10) 0.069(7) 0.101(10)
C49B 0.098(6) 0.132(8) 0.086(6) 0.043(6) 0.044(5) 0.063(6)
O1W 0.074(9) 0.163(15) 0.129(13) -0.044(11) 0.023(8) 0.071(10)
O2W 0.074(9) 0.163(15) 0.129(13) -0.044(11) 0.023(8) 0.071(10)
O3W 0.074(9) 0.163(15) 0.129(13) -0.044(11) 0.023(8) 0.071(10)

loop_
_atom_type_symbol
_atom_type_description
_atom_type_scat_dispersion_real
_atom_type_scat_dispersion_imag
_atom_type_scat_source
C C 0.0033 0.0016 'International Tables Vol C Tables 4.2.6.8 and 6.1.1.4'
H H 0.0000 0.0000 'International Tables Vol C Tables 4.2.6.8 and 6.1.1.4'
Li Li -0.0003 0.0001 'International Tables Vol C Tables 4.2.6.8 and 6.1.1.4'
N N 0.0061 0.0033 'International Tables Vol C Tables 4.2.6.8 and 6.1.1.4'
Ni Ni 0.3393 1.1124 'International Tables Vol C Tables 4.2.6.8 and 6.1.1.4'
O O 0.0106 0.0060 'International Tables Vol C Tables 4.2.6.8 and 6.1.1.4'

loop_
_geom_angle_atom_site_label_1
_geom_angle_atom_site_label_2
_geom_angle_atom_site_label_3
_geom_angle
N12A Ni1A N1A 100.4(2)
N12A Ni1A O7A 85.40(17)
N1A Ni1A O7A 168.86(18)
N12A Ni1A N13A 96.0(2)
N1A Ni1A N13A 94.8(2)
O7A Ni1A N13A 94.01(16)
N12A Ni1A O1A 179.38(18)
N1A Ni1A O1A 80.26(18)
O7A Ni1A O1A 93.97(14)
N13A Ni1A O1A 84.04(17)
N12A Ni1A N28A 87.8(2)
N1A Ni1A N28A 91.3(2)
O7A Ni1A N28A 79.32(16)
N13A Ni1A N28A 172.05(19)
O1A Ni1A N28A 92.06(16)
N12A Ni1A Ni2A 135.27(15)
N1A Ni1A Ni2A 102.62(16)
O7A Ni1A Ni2A 79.20(10)
N13A Ni1A Ni2A 44.47(14)
O1A Ni1A Ni2A 44.50(10)
N28A Ni1A Ni2A 129.05(14)
N2A Ni2A N3A 101.29(19)
N2A Ni2A O8A 167.51(17)
N3A Ni2A O8A 85.79(16)
N2A Ni2A N13A 95.88(19)
N3A Ni2A N13A 95.1(2)
O8A Ni2A N13A 93.69(16)
N2A Ni2A O1A 79.65(17)
N3A Ni2A O1A 178.45(18)
O8A Ni2A O1A 93.50(14)
N13A Ni2A O1A 83.56(17)
N2A Ni2A N16A 92.0(2)
N3A Ni2A N16A 86.4(2)
O8A Ni2A N16A 78.07(16)
N13A Ni2A N16A 171.50(18)
O1A Ni2A N16A 94.77(17)
N2A Ni2A Ni1A 102.74(15)
N3A Ni2A Ni1A 134.10(15)
O8A Ni2A Ni1A 78.79(10)
N13A Ni2A Ni1A 44.08(13)
O1A Ni2A Ni1A 44.36(10)
N16A Ni2A Ni1A 130.74(14)
N4A Ni3A N5A 103.2(2)
N4A Ni3A O8A 85.99(17)
N5A Ni3A O8A 164.43(19)
N4A Ni3A O3A 176.41(18)
N5A Ni3A O3A 80.06(19)
O8A Ni3A O3A 91.24(14)
N4A Ni3A N19A 95.58(19)
N5A Ni3A N19A 96.4(2)
O8A Ni3A N19A 95.18(17)
O3A Ni3A N19A 82.39(16)
N4A Ni3A N16A 87.36(19)
N5A Ni3A N16A 90.2(2)
O8A Ni3A N16A 77.54(17)
O3A Ni3A N16A 94.27(17)
N19A Ni3A N16A 172.0(2)
N7A Ni4A N6A 100.50(19)
N7A Ni4A O3A 178.34(18)
N6A Ni4A O3A 81.08(17)
N7A Ni4A O9A 86.56(17)
N6A Ni4A O9A 168.55(18)
O3A Ni4A O9A 91.80(14)
N7A Ni4A N19A 97.24(19)
N6A Ni4A N19A 95.1(2)
O3A Ni4A N19A 83.11(17)
O9A Ni4A N19A 92.95(17)
N7A Ni4A N22A 87.01(19)
N6A Ni4A N22A 92.98(19)
O3A Ni4A N22A 92.39(17)
O9A Ni4A N22A 78.29(16)
N19A Ni4A N22A 170.06(18)
N8A Ni5A N9A 101.32(19)
N8A Ni5A O5A 178.18(17)
N9A Ni5A O5A 80.31(17)
N8A Ni5A O9A 86.91(16)
N9A Ni5A O9A 167.69(18)
O5A Ni5A O9A 91.35(13)
N8A Ni5A N25A 96.7(2)
N9A Ni5A N25A 94.1(2)
O5A Ni5A N25A 83.91(17)
O9A Ni5A N25A 93.96(17)
N8A Ni5A N22A 88.14(19)
N9A Ni5A N22A 92.41(18)
O5A Ni5A N22A 90.99(16)
O9A Ni5A N22A 78.60(15)
N25A Ni5A N22A 170.90(18)
N8A Ni5A Ni6A 136.95(14)
N9A Ni5A Ni6A 99.67(14)
O5A Ni5A Ni6A 43.05(10)
O9A Ni5A Ni6A 79.81(10)
N25A Ni5A Ni6A 44.45(13)
N22A Ni5A Ni6A 128.00(12)
N11A Ni6A N10A 102.9(2)
N11A Ni6A O5A 176.67(17)
N10A Ni6A O5A 80.21(17)
N11A Ni6A O7A 86.96(17)
N10A Ni6A O7A 162.43(17)
O5A Ni6A O7A 90.31(14)
N11A Ni6A N25A 94.6(2)
N10A Ni6A N25A 100.9(2)
O5A Ni6A N25A 83.61(17)
O7A Ni6A N25A 92.60(17)
N11A Ni6A N28A 86.77(19)
N10A Ni6A N28A 87.53(19)
O5A Ni6A N28A 94.56(16)
O7A Ni6A N28A 78.44(16)
N25A Ni6A N28A 170.9(2)
N11A Ni6A Ni5A 134.12(14)
N10A Ni6A Ni5A 103.79(14)
O5A Ni6A Ni5A 43.20(10)
O7A Ni6A Ni5A 78.28(10)
N25A Ni6A Ni5A 43.98(14)
N28A Ni6A Ni5A 130.82(13)
C6A O1A Ni1A 114.3(3)
C6A O1A Ni2A 115.0(3)
Ni1A O1A Ni2A 91.14(14)
C6A O2A H2OA 109.5
C20A O3A Ni4A 115.4(3)
C20A O3A Ni3A 115.6(4)
Ni4A O3A Ni3A 93.75(15)
C20A O4A H4OA 109.5
C34A O5A Ni6A 115.5(3)
C34A O5A Ni5A 115.3(3)
Ni6A O5A Ni5A 93.75(14)
C34A O6A H6OA 109.5
C43A O7A Ni6A 130.3(3)
C43A O7A Ni1A 130.0(3)
Ni6A O7A Ni1A 95.11(15)
C43A O8A Ni2A 131.0(3)
C43A O8A Ni3A 129.6(3)
Ni2A O8A Ni3A 96.15(14)
C43A O9A Ni5A 128.7(3)
C43A O9A Ni4A 130.6(3)
Ni5A O9A Ni4A 94.87(13)
H10C O10A H10D 108.7(19)
C5A N1A C1A 119.2(6)
C5A N1A Ni1A 114.8(4)
C1A N1A Ni1A 124.9(5)
C11A N2A C7A 118.3(5)
C11A N2A Ni2A 124.7(4)
C7A N2A Ni2A 116.2(4)
C12A N3A N4A 107.9(5)
C12A N3A Ni2A 135.7(5)
N4A N3A Ni2A 115.3(3)
C14A N4A N3A 106.6(5)
C14A N4A Ni3A 137.6(5)
N3A N4A Ni3A 115.0(3)
C15A N5A C19A 119.5(6)
C15A N5A Ni3A 124.2(5)
C19A N5A Ni3A 113.4(4)
C21A N6A C25A 119.5(6)
C21A N6A Ni4A 113.8(4)
C25A N6A Ni4A 126.1(5)
C26A N7A N8A 107.4(5)
C26A N7A Ni4A 136.5(5)
N8A N7A Ni4A 115.5(3)
C28A N8A N7A 108.0(5)
C28A N8A Ni5A 137.6(5)
N7A N8A Ni5A 114.0(3)
C33A N9A C29A 119.1(5)
C33A N9A Ni5A 113.9(4)
C29A N9A Ni5A 125.9(5)
C35A N10A C39A 118.5(5)
C35A N10A Ni6A 113.9(4)
C39A N10A Ni6A 124.6(4)
C41A N11A N12A 109.3(5)
C41A N11A Ni6A 135.2(5)
N12A N11A Ni6A 114.8(3)
C42A N12A N11A 106.6(5)
C42A N12A Ni1A 138.4(5)
N11A N12A Ni1A 114.8(3)
N14A N13A Ni1A 118.2(4)
N14A N13A Ni2A 124.1(5)
Ni1A N13A Ni2A 91.46(18)
N15A N14A N13A 179.4(10)
N17A N16A Ni2A 114.2(4)
N17A N16A Ni3A 116.8(5)
Ni2A N16A Ni3A 90.96(19)
N18A N17A N16A 179.4(8)
N20A N19A Ni4A 123.5(4)
N20A N19A Ni3A 120.5(4)
Ni4A N19A Ni3A 92.12(19)
N21A N20A N19A 178.5(9)
N23A N22A Ni5A 124.5(4)
N23A N22A Ni4A 125.8(4)
Ni5A N22A Ni4A 90.26(18)
N24A N23A N22A 177.1(6)
N26A N25A Ni5A 123.3(4)
N26A N25A Ni6A 131.3(4)
Ni5A N25A Ni6A 91.57(19)
N27A N26A N25A 179.3(8)
N29A N28A Ni1A 114.5(4)
N29A N28A Ni6A 117.7(4)
Ni1A N28A Ni6A 90.03(18)
N30A N29A N28A 179.1(9)
N1A C1A C2A 122.8(8)
N1A C1A H1A 118.6
C2A C1A H1A 118.6
C1A C2A C3A 118.5(8)
C1A C2A H2A 120.8
C3A C2A H2A 120.8
C2A C3A C4A 119.7(8)
C2A C3A H3A 120.1
C4A C3A H3A 120.1
C3A C4A C5A 119.5(8)
C3A C4A H4A 120.2
C5A C4A H4A 120.2
N1A C5A C4A 120.0(6)
N1A C5A C6A 116.7(5)
C4A C5A C6A 123.2(6)
O1A C6A O2A 110.7(4)
O1A C6A C7A 111.7(5)
O2A C6A C7A 110.2(5)
O1A C6A C5A 112.0(5)
O2A C6A C5A 103.7(5)
C7A C6A C5A 108.2(5)
N2A C7A C8A 121.3(6)
N2A C7A C6A 115.9(5)
C8A C7A C6A 122.8(6)
C9A C8A C7A 119.5(7)
C9A C8A H8A 120.2
C7A C8A H8A 120.2
C8A C9A C10A 120.4(6)
C8A C9A H9A 119.8
C10A C9A H9A 119.8
C11A C10A C9A 116.7(7)
C11A C10A H10A 121.6
C9A C10A H10A 121.6
N2A C11A C10A 123.7(7)
N2A C11A H11A 118.1
C10A C11A H11A 118.1
N3A C12A C13A 109.8(6)
N3A C12A H12A 125.1
C13A C12A H12A 125.1
C14A C13A C12A 104.2(6)
C14A C13A H13A 127.9
C12A C13A H13A 127.9
N4A C14A C13A 111.4(6)
N4A C14A H14A 124.3
C13A C14A H14A 124.3
N5A C15A C16A 120.1(9)
N5A C15A H15A 119.9
C16A C15A H15A 119.9
C17A C16A C15A 120.8(9)
C17A C16A H16A 119.6
C15A C16A H16A 119.6
C18A C17A C16A 117.6(9)
C18A C17A H17A 121.2
C16A C17A H17A 121.2
C17A C18A C19A 120.8(9)
C17A C18A H18A 119.6
C19A C18A H18A 119.6
N5A C19A C18A 121.1(7)
N5A C19A C20A 115.8(5)
C18A C19A C20A 123.1(7)
O3A C20A O4A 111.4(5)
O3A C20A C19A 110.7(5)
O4A C20A C19A 107.7(5)
O3A C20A C21A 110.9(5)
O4A C20A C21A 107.2(5)
C19A C20A C21A 108.7(5)
N6A C21A C22A 121.2(7)
N6A C21A C20A 118.0(5)
C22A C21A C20A 120.7(7)
C23A C22A C21A 117.1(8)
C23A C22A H22A 121.5
C21A C22A H22A 121.5
C24A C23A C22A 121.5(8)
C24A C23A H23A 119.3
C22A C23A H23A 119.3
C23A C24A C25A 118.0(8)
C23A C24A H24A 121.0
C25A C24A H24A 121.0
N6A C25A C24A 122.6(7)
N6A C25A H25A 118.7
C24A C25A H25A 118.7
N7A C26A C27A 110.5(6)
N7A C26A H26A 124.7
C27A C26A H26A 124.7
C26A C27A C28A 104.1(6)
C26A C27A H27A 127.9
C28A C27A H27A 127.9
N8A C28A C27A 109.9(6)
N8A C28A H28A 125.0
C27A C28A H28A 125.0
N9A C29A C30A 122.4(7)
N9A C29A H29A 118.8
C30A C29A H29A 118.8
C31A C30A C29A 118.3(7)
C31A C30A H30A 120.8
C29A C30A H30A 120.8
C30A C31A C32A 119.9(7)
C30A C31A H31A 120.1
C32A C31A H31A 120.1
C33A C32A C31A 118.9(7)
C33A C32A H32A 120.6
C31A C32A H32A 120.6
N9A C33A C32A 121.2(6)
N9A C33A C34A 116.6(5)
C32A C33A C34A 122.2(6)
O5A C34A O6A 113.2(4)
O5A C34A C33A 112.1(4)
O6A C34A C33A 105.9(5)
O5A C34A C35A 110.8(5)
O6A C34A C35A 105.8(5)
C33A C34A C35A 108.6(5)
N10A C35A C36A 121.6(6)
N10A C35A C34A 115.7(5)
C36A C35A C34A 122.7(6)
C37A C36A C35A 118.3(6)
C37A C36A H36A 120.9
C35A C36A H36A 120.9
C38A C37A C36A 120.2(7)
C38A C37A H37A 119.9
C36A C37A H37A 119.9
C37A C38A C39A 119.0(7)
C37A C38A H38A 120.5
C39A C38A H38A 120.5
N10A C39A C38A 122.4(7)
N10A C39A H39A 118.8
C38A C39A H39A 118.8
C42A C40A C41A 105.2(6)
C42A C40A H40A 127.4
C41A C40A H40A 127.4
N11A C41A C40A 108.4(7)
N11A C41A H41A 125.8
C40A C41A H41A 125.8
N12A C42A C40A 110.5(6)
N12A C42A H42A 124.8
C40A C42A H42A 124.8
O9A C43A O8A 120.0(5)
O9A C43A O7A 120.2(4)
O8A C43A O7A 119.5(4)
C46A N31A C44A 113.5(7)
C46A N31A C48A 111.9(7)
C44A N31A C48A 109.3(7)
C46A N31A H31B 107.3
C44A N31A H31B 107.3
C48A N31A H31B 107.3
C45A C44A N31A 113.5(7)
C45A C44A H44A 108.9
N31A C44A H44A 108.9
C45A C44A H44B 108.9
N31A C44A H44B 108.9
H44A C44A H44B 107.7
C44A C45A H45A 109.5
C44A C45A H45B 109.5
H45A C45A H45B 109.5
C44A C45A H45C 109.5
H45A C45A H45C 109.5
H45B C45A H45C 109.5
N31A C46A C47A 114.1(7)
N31A C46A H46A 108.7
C47A C46A H46A 108.7
N31A C46A H46B 108.7
C47A C46A H46B 108.7
H46A C46A H46B 107.6
C46A C47A H47A 109.5
C46A C47A H47B 109.5
H47A C47A H47B 109.5
C46A C47A H47C 109.5
H47A C47A H47C 109.5
H47B C47A H47C 109.5
C49A C48A N31A 114.9(7)
C49A C48A H48A 108.5
N31A C48A H48A 108.5
C49A C48A H48B 108.5
N31A C48A H48B 108.5
H48A C48A H48B 107.5
C48A C49A H49A 109.5
C48A C49A H49B 109.5
H49A C49A H49B 109.5
C48A C49A H49C 109.5
H49A C49A H49C 109.5
H49B C49A H49C 109.5
N12B Ni1B N1B 101.85(19)
N12B Ni1B O7B 86.51(16)
N1B Ni1B O7B 165.31(16)
N12B Ni1B O1B 177.00(17)
N1B Ni1B O1B 79.55(16)
O7B Ni1B O1B 92.70(13)
N12B Ni1B N13B 95.50(18)
N1B Ni1B N13B 97.93(19)
O7B Ni1B N13B 93.21(17)
O1B Ni1B N13B 81.65(16)
N12B Ni1B N28B 86.37(19)
N1B Ni1B N28B 89.74(18)
O7B Ni1B N28B 78.64(16)
O1B Ni1B N28B 96.32(16)
N13B Ni1B N28B 171.54(19)
N2B Ni2B N3B 100.16(19)
N2B Ni2B O8B 168.54(17)
N3B Ni2B O8B 85.67(16)
N2B Ni2B O1B 80.88(16)
N3B Ni2B O1B 178.87(17)
O8B Ni2B O1B 93.24(13)
N2B Ni2B N13B 94.33(19)
N3B Ni2B N13B 98.13(18)
O8B Ni2B N13B 94.60(17)
O1B Ni2B N13B 82.22(16)
N2B Ni2B N16B 91.51(18)
N3B Ni2B N16B 86.69(18)
O8B Ni2B N16B 78.90(16)
O1B Ni2B N16B 92.83(15)
N13B Ni2B N16B 171.64(18)
N4B Ni3B O3B 176.55(17)
N4B Ni3B N5B 102.49(19)
O3B Ni3B N5B 80.35(16)
N4B Ni3B O8B 86.54(16)
O3B Ni3B O8B 91.27(13)
N5B Ni3B O8B 162.04(16)
N4B Ni3B N19B 95.82(18)
O3B Ni3B N19B 81.61(16)
N5B Ni3B N19B 101.66(19)
O8B Ni3B N19B 92.70(16)
N4B Ni3B N16B 86.81(18)
O3B Ni3B N16B 95.33(15)
N5B Ni3B N16B 87.33(18)
O8B Ni3B N16B 77.60(15)
N19B Ni3B N16B 169.80(18)
N7B Ni4B O3B 178.34(16)
N7B Ni4B N6B 99.91(18)
O3B Ni4B N6B 80.70(16)
N7B Ni4B O9B 86.20(15)
O3B Ni4B O9B 93.38(14)
N6B Ni4B O9B 170.77(16)
N7B Ni4B N22B 89.07(18)
O3B Ni4B N22B 92.42(16)
N6B Ni4B N22B 95.07(18)
O9B Ni4B N22B 78.02(16)
N7B Ni4B N19B 96.18(18)
O3B Ni4B N19B 82.24(16)
N6B Ni4B N19B 93.56(19)
O9B Ni4B N19B 92.64(16)
N22B Ni4B N19B 168.99(18)
N8B Ni5B O5B 178.93(17)
N8B Ni5B N9B 100.38(19)
O5B Ni5B N9B 80.45(16)
N8B Ni5B O9B 85.68(16)
O5B Ni5B O9B 93.66(13)
N9B Ni5B O9B 166.40(17)
N8B Ni5B N25B 95.6(2)
O5B Ni5B N25B 83.62(19)
N9B Ni5B N25B 97.3(2)
O9B Ni5B N25B 94.2(2)
N8B Ni5B N22B 89.09(18)
O5B Ni5B N22B 91.59(16)
N9B Ni5B N22B 90.58(18)
O9B Ni5B N22B 77.26(15)
N25B Ni5B N22B 169.93(19)
N8B Ni5B Ni6B 135.53(13)
O5B Ni5B Ni6B 43.46(10)
N9B Ni5B Ni6B 103.12(13)
O9B Ni5B Ni6B 80.14(10)
N25B Ni5B Ni6B 44.49(15)
N22B Ni5B Ni6B 127.49(12)
N11B Ni6B N10B 103.0(2)
N11B Ni6B O5B 176.95(17)
N10B Ni6B O5B 79.85(18)
N11B Ni6B N25B 97.5(2)
N10B Ni6B N25B 96.2(2)
O5B Ni6B N25B 83.20(18)
N11B Ni6B O7B 86.74(16)
N10B Ni6B O7B 164.59(18)
O5B Ni6B O7B 90.25(14)
N25B Ni6B O7B 94.30(19)
N11B Ni6B N28B 86.55(19)
N10B Ni6B N28B 90.59(19)
O5B Ni6B N28B 92.34(17)
N25B Ni6B N28B 171.1(2)
O7B Ni6B N28B 77.94(16)
N11B Ni6B Ni5B 136.35(14)
N10B Ni6B Ni5B 101.88(14)
O5B Ni6B Ni5B 43.11(10)
N25B Ni6B Ni5B 44.39(14)
O7B Ni6B Ni5B 78.04(10)
N28B Ni6B Ni5B 128.41(14)
C6B O1B Ni2B 115.0(3)
C6B O1B Ni1B 115.1(3)
Ni2B O1B Ni1B 93.31(13)
C6B O2B H2OB 109.5
C20B O3B Ni4B 115.8(3)
C20B O3B Ni3B 115.8(3)
Ni4B O3B Ni3B 96.55(14)
C20B O6B H6OB 109.5
C34B O5B Ni5B 115.6(3)
C34B O5B Ni6B 116.4(3)
Ni5B O5B Ni6B 93.43(14)
C34B O4B H4OB 109.5
C43B O7B Ni1B 131.3(3)
C43B O7B Ni6B 130.4(3)
Ni1B O7B Ni6B 94.70(14)
C43B O8B Ni2B 129.9(3)
C43B O8B Ni3B 131.1(3)
Ni2B O8B Ni3B 94.90(14)
C43B O9B Ni5B 128.8(3)
C43B O9B Ni4B 130.0(3)
Ni5B O9B Ni4B 93.92(14)
H10E O10B H10F 108.9(19)
C5B N1B C1B 118.8(5)
C5B N1B Ni1B 116.2(4)
C1B N1B Ni1B 124.0(4)
C7B N2B C11B 118.7(5)
C7B N2B Ni2B 114.2(4)
C11B N2B Ni2B 126.0(4)
C12B N3B N4B 108.8(5)
C12B N3B Ni2B 136.2(4)
N4B N3B Ni2B 115.1(3)
C14B N4B N3B 107.7(5)
C14B N4B Ni3B 136.8(5)
N3B N4B Ni3B 115.4(3)
C15B N5B C19B 118.4(5)
C15B N5B Ni3B 125.2(4)
C19B N5B Ni3B 112.6(4)
C25B N6B C21B 119.0(5)
C25B N6B Ni4B 126.0(4)
C21B N6B Ni4B 114.6(4)
C26B N7B N8B 107.4(4)
C26B N7B Ni4B 137.6(4)
N8B N7B Ni4B 114.5(3)
C28B N8B N7B 108.2(5)
C28B N8B Ni5B 136.8(4)
N7B N8B Ni5B 114.8(3)
C29B N9B C33B 118.5(5)
C29B N9B Ni5B 125.2(4)
C33B N9B Ni5B 114.2(4)
C39B N10B C35B 120.4(6)
C39B N10B Ni6B 124.5(5)
C35B N10B Ni6B 112.9(4)
C40B N11B N12B 107.9(5)
C40B N11B Ni6B 137.5(5)
N12B N11B Ni6B 114.2(3)
C42B N12B N11B 107.8(5)
C42B N12B Ni1B 136.1(4)
N11B N12B Ni1B 115.8(3)
N14B N13B Ni2B 131.0(4)
N14B N13B Ni1B 136.0(4)
Ni2B N13B Ni1B 92.96(18)
N15B N14B N13B 179.7(8)
N17B N16B Ni2B 114.5(4)
N17B N16B Ni3B 118.8(4)
Ni2B N16B Ni3B 91.36(17)
N18B N17B N16B 179.4(7)
N20B N19B Ni4B 118.4(4)
N20B N19B Ni3B 142.4(4)
Ni4B N19B Ni3B 90.78(17)
N19B N20B N21B 176.7(6)
N23B N22B Ni4B 121.5(4)
N23B N22B Ni5B 122.4(4)
Ni4B N22B Ni5B 91.90(17)
N24B N23B N22B 179.2(7)
N26B N25B Ni5B 122.2(5)
N26B N25B Ni6B 126.5(5)
Ni5B N25B Ni6B 91.1(2)
N27B N26B N25B 175.0(8)
N29B N28B Ni6B 114.1(4)
N29B N28B Ni1B 116.3(4)
Ni6B N28B Ni1B 91.58(18)
N30B N29B N28B 179.1(8)
N1B C1B C2B 123.0(6)
N1B C1B H1B 118.5
C2B C1B H1B 118.5
C1B C2B C3B 117.2(6)
C1B C2B H2B 121.4
C3B C2B H2B 121.4
C4B C3B C2B 120.5(6)
C4B C3B H3B 119.7
C2B C3B H3B 119.7
C3B C4B C5B 119.1(6)
C3B C4B H4B 120.4
C5B C4B H4B 120.4
N1B C5B C4B 121.4(6)
N1B C5B C6B 115.5(5)
C4B C5B C6B 123.1(5)
O1B C6B O2B 111.6(4)
O1B C6B C5B 112.4(5)
O2B C6B C5B 106.4(4)
O1B C6B C7B 112.0(4)
O2B C6B C7B 105.9(4)
C5B C6B C7B 108.2(4)
N2B C7B C8B 121.3(6)
N2B C7B C6B 116.3(5)
C8B C7B C6B 122.4(6)
C9B C8B C7B 118.3(7)
C9B C8B H8B 120.9
C7B C8B H8B 120.9
C10B C9B C8B 120.7(7)
C10B C9B H9B 119.6
C8B C9B H9B 119.6
C9B C10B C11B 118.1(7)
C9B C10B H10B 121.0
C11B C10B H10B 121.0
N2B C11B C10B 122.9(6)
N2B C11B H11B 118.6
C10B C11B H11B 118.6
N3B C12B C13B 108.9(6)
N3B C12B H12B 125.5
C13B C12B H12B 125.5
C14B C13B C12B 104.8(6)
C14B C13B H13B 127.6
C12B C13B H13B 127.6
N4B C14B C13B 109.7(6)
N4B C14B H14B 125.1
C13B C14B H14B 125.1
N5B C15B C16B 122.7(6)
N5B C15B H15B 118.7
C16B C15B H15B 118.7
C17B C16B C15B 119.1(6)
C17B C16B H16B 120.4
C15B C16B H16B 120.4
C16B C17B C18B 119.0(6)
C16B C17B H17B 120.5
C18B C17B H17B 120.5
C19B C18B C17B 119.8(7)
C19B C18B H18B 120.1
C17B C18B H18B 120.1
N5B C19B C18B 120.9(6)
N5B C19B C20B 115.1(5)
C18B C19B C20B 124.0(6)
O3B C20B O6B 112.1(4)
O3B C20B C19B 111.3(4)
O6B C20B C19B 106.5(4)
O3B C20B C21B 112.0(4)
O6B C20B C21B 104.6(4)
C19B C20B C21B 110.0(5)
N6B C21B C22B 120.9(6)
N6B C21B C20B 116.5(5)
C22B C21B C20B 122.6(6)
C23B C22B C21B 118.7(7)
C23B C22B H22B 120.6
C21B C22B H22B 120.6
C24B C23B C22B 120.8(7)
C24B C23B H23B 119.6
C22B C23B H23B 119.6
C23B C24B C25B 117.3(7)
C23B C24B H24B 121.4
C25B C24B H24B 121.4
N6B C25B C24B 123.3(6)
N6B C25B H25B 118.4
C24B C25B H25B 118.4
N7B C26B C27B 109.1(5)
N7B C26B H26B 125.4
C27B C26B H26B 125.4
C28B C27B C26B 104.8(5)
C28B C27B H27B 127.6
C26B C27B H27B 127.6
N8B C28B C27B 110.6(5)
N8B C28B H28B 124.7
C27B C28B H28B 124.7
N9B C29B C30B 123.7(7)
N9B C29B H29B 118.2
C30B C29B H29B 118.2
C31B C30B C29B 117.9(7)
C31B C30B H30B 121.1
C29B C30B H30B 121.1
C30B C31B C32B 120.0(6)
C30B C31B H31C 120.0
C32B C31B H31C 120.0
C33B C32B C31B 118.4(7)
C33B C32B H32B 120.8
C31B C32B H32B 120.8
N9B C33B C32B 121.4(6)
N9B C33B C34B 115.4(5)
C32B C33B C34B 123.1(6)
O5B C34B O4B 109.8(5)
O5B C34B C35B 111.2(5)
O4B C34B C35B 108.3(5)
O5B C34B C33B 112.4(5)
O4B C34B C33B 105.4(5)
C35B C34B C33B 109.5(5)
N10B C35B C36B 119.5(6)
N10B C35B C34B 116.6(5)
C36B C35B C34B 123.9(6)
C35B C36B C37B 120.5(8)
C35B C36B H36B 119.8
C37B C36B H36B 119.8
C38B C37B C36B 119.1(7)
C38B C37B H37B 120.4
C36B C37B H37B 120.4
C37B C38B C39B 119.5(8)
C37B C38B H38B 120.3
C39B C38B H38B 120.3
N10B C39B C38B 121.0(8)
N10B C39B H39B 119.5
C38B C39B H39B 119.5
N11B C40B C41B 109.8(6)
N11B C40B H40B 125.1
C41B C40B H40B 125.1
C40B C41B C42B 105.0(6)
C40B C41B H41B 127.5
C42B C41B H41B 127.5
N12B C42B C41B 109.5(6)
N12B C42B H42B 125.2
C41B C42B H42B 125.2
O9B C43B O7B 120.3(4)
O9B C43B O8B 119.5(4)
O7B C43B O8B 120.1(4)
C46B N31B C48B 112.0(8)
C46B N31B C44B 118.8(7)
C48B N31B C44B 103.0(8)
C46B N31B H31D 107.5
C48B N31B H31D 107.5
C44B N31B H31D 107.5
N31B C44B C45B 107.7(9)
N31B C44B H44D 110.2
C45B C44B H44D 110.2
N31B C44B H44E 110.2
C45B C44B H44E 110.2
H44D C44B H44E 108.5
C44B C45B H45D 109.5
C44B C45B H45E 109.5
H45D C45B H45E 109.5
C44B C45B H45F 109.5
H45D C45B H45F 109.5
H45E C45B H45F 109.5
C47B C46B N31B 116.6(7)
C47B C46B H46D 108.1
N31B C46B H46D 108.1
C47B C46B H46E 108.1
N31B C46B H46E 108.1
H46D C46B H46E 107.3
C46B C47B H47D 109.5
C46B C47B H47E 109.5
H47D C47B H47E 109.5
C46B C47B H47F 109.5
H47D C47B H47F 109.5
H47E C47B H47F 109.5
C49B C48B N31B 116.9(8)
C49B C48B H48C 108.1
N31B C48B H48C 108.1
C49B C48B H48D 108.1
N31B C48B H48D 108.1
H48C C48B H48D 107.3
C48B C49B H49D 109.5
C48B C49B H49E 109.5
H49D C49B H49E 109.5
C48B C49B H49F 109.5
H49D C49B H49F 109.5
H49E C49B H49F 109.5

loop_
_geom_bond_atom_site_label_1
_geom_bond_atom_site_label_2
_geom_bond_distance
Ni1A N12A 2.033(5)
Ni1A N1A 2.044(5)
Ni1A O7A 2.080(3)
Ni1A N13A 2.085(5)
Ni1A O1A 2.096(4)
Ni1A N28A 2.149(5)
Ni1A Ni2A 2.9970(11)
Ni2A N2A 2.029(5)
Ni2A N3A 2.050(5)
Ni2A O8A 2.074(3)
Ni2A N13A 2.100(5)
Ni2A O1A 2.101(4)
Ni2A N16A 2.157(5)
Ni3A N4A 2.026(5)
Ni3A N5A 2.054(5)
Ni3A O8A 2.078(4)
Ni3A O3A 2.078(4)
Ni3A N19A 2.096(5)
Ni3A N16A 2.176(5)
Ni4A N7A 2.030(5)
Ni4A N6A 2.039(5)
Ni4A O3A 2.053(4)
Ni4A O9A 2.086(4)
Ni4A N19A 2.092(5)
Ni4A N22A 2.162(5)
Ni5A N8A 2.025(5)
Ni5A N9A 2.048(5)
Ni5A O5A 2.057(4)
Ni5A O9A 2.074(3)
Ni5A N25A 2.083(5)
Ni5A N22A 2.161(5)
Ni5A Ni6A 2.9985(10)
Ni6A N11A 2.012(5)
Ni6A N10A 2.043(5)
Ni6A O5A 2.051(4)
Ni6A O7A 2.078(4)
Ni6A N25A 2.100(5)
Ni6A N28A 2.189(5)
O1A C6A 1.377(6)
O2A C6A 1.406(7)
O2A H2OA 0.8200
O3A C20A 1.382(7)
O4A C20A 1.411(8)
O4A H4OA 0.8200
O5A C34A 1.371(6)
O6A C34A 1.390(7)
O6A H6OA 0.8200
O7A C43A 1.277(6)
O8A C43A 1.274(6)
O9A C43A 1.271(6)
O10A H10C 0.800(10)
O10A H10D 0.799(10)
N1A C5A 1.328(8)
N1A C1A 1.341(8)
N2A C11A 1.341(8)
N2A C7A 1.342(7)
N3A C12A 1.331(7)
N3A N4A 1.355(7)
N4A C14A 1.337(8)
N5A C15A 1.335(8)
N5A C19A 1.351(8)
N6A C21A 1.319(8)
N6A C25A 1.331(7)
N7A C26A 1.338(7)
N7A N8A 1.364(7)
N8A C28A 1.339(7)
N9A C33A 1.330(8)
N9A C29A 1.343(7)
N10A C35A 1.328(7)
N10A C39A 1.353(8)
N11A C41A 1.331(8)
N11A N12A 1.370(7)
N12A C42A 1.328(8)
N13A N14A 1.183(7)
N14A N15A 1.153(8)
N16A N17A 1.197(7)
N17A N18A 1.139(8)
N19A N20A 1.181(7)
N20A N21A 1.165(9)
N22A N23A 1.177(6)
N23A N24A 1.160(6)
N25A N26A 1.187(7)
N26A N27A 1.130(7)
N28A N29A 1.204(7)
N29A N30A 1.169(8)
C1A C2A 1.355(10)
C1A H1A 0.9300
C2A C3A 1.357(13)
C2A H2A 0.9300
C3A C4A 1.365(12)
C3A H3A 0.9300
C4A C5A 1.393(9)
C4A H4A 0.9300
C5A C6A 1.533(9)
C6A C7A 1.532(8)
C7A C8A 1.378(8)
C8A C9A 1.357(10)
C8A H8A 0.9300
C9A C10A 1.389(10)
C9A H9A 0.9300
C10A C11A 1.372(9)
C10A H10A 0.9300
C11A H11A 0.9300
C12A C13A 1.379(10)
C12A H12A 0.9300
C13A C14A 1.344(10)
C13A H13A 0.9300
C14A H14A 0.9300
C15A C16A 1.392(12)
C15A H15A 0.9300
C16A C17A 1.379(14)
C16A H16A 0.9300
C17A C18A 1.358(13)
C17A H17A 0.9300
C18A C19A 1.373(9)
C18A H18A 0.9300
C19A C20A 1.536(9)
C20A C21A 1.538(9)
C21A C22A 1.414(10)
C22A C23A 1.372(12)
C22A H22A 0.9300
C23A C24A 1.343(13)
C23A H23A 0.9300
C24A C25A 1.376(10)
C24A H24A 0.9300
C25A H25A 0.9300
C26A C27A 1.380(10)
C26A H26A 0.9300
C27A C28A 1.384(10)
C27A H27A 0.9300
C28A H28A 0.9300
C29A C30A 1.374(10)
C29A H29A 0.9300
C30A C31A 1.355(11)
C30A H30A 0.9300
C31A C32A 1.383(10)
C31A H31A 0.9300
C32A C33A 1.382(8)
C32A H32A 0.9300
C33A C34A 1.524(8)
C34A C35A 1.531(8)
C35A C36A 1.402(8)
C36A C37A 1.368(10)
C36A H36A 0.9300
C37A C38A 1.358(10)
C37A H37A 0.9300
C38A C39A 1.365(9)
C38A H38A 0.9300
C39A H39A 0.9300
C40A C42A 1.374(10)
C40A C41A 1.384(10)
C40A H40A 0.9300
C41A H41A 0.9300
C42A H42A 0.9300
N31A C46A 1.464(9)
N31A C44A 1.512(10)
N31A C48A 1.516(10)
N31A H31B 0.9800
C44A C45A 1.456(12)
C44A H44A 0.9700
C44A H44B 0.9700
C45A H45A 0.9600
C45A H45B 0.9600
C45A H45C 0.9600
C46A C47A 1.469(11)
C46A H46A 0.9700
C46A H46B 0.9700
C47A H47A 0.9600
C47A H47B 0.9600
C47A H47C 0.9600
C48A C49A 1.378(12)
C48A H48A 0.9700
C48A H48B 0.9700
C49A H49A 0.9600
C49A H49B 0.9600
C49A H49C 0.9600
Ni1B N12B 2.031(4)
Ni1B N1B 2.034(5)
Ni1B O7B 2.078(4)
Ni1B O1B 2.088(4)
Ni1B N13B 2.097(5)
Ni1B N28B 2.153(5)
Ni2B N2B 2.043(4)
Ni2B N3B 2.050(4)
Ni2B O8B 2.071(3)
Ni2B O1B 2.079(4)
Ni2B N13B 2.082(5)
Ni2B N16B 2.137(4)
Ni3B N4B 2.011(5)
Ni3B O3B 2.050(4)
Ni3B N5B 2.071(5)
Ni3B O8B 2.105(4)
Ni3B N19B 2.155(5)
Ni3B N16B 2.163(4)
Ni4B N7B 2.017(4)
Ni4B O3B 2.043(3)
Ni4B N6B 2.048(5)
Ni4B O9B 2.090(3)
Ni4B N22B 2.100(4)
Ni4B N19B 2.136(5)
Ni5B N8B 2.013(4)
Ni5B O5B 2.051(4)
Ni5B N9B 2.056(5)
Ni5B O9B 2.082(3)
Ni5B N25B 2.095(5)
Ni5B N22B 2.142(5)
Ni5B Ni6B 2.9951(10)
Ni6B N11B 2.036(5)
Ni6B N10B 2.061(5)
Ni6B O5B 2.064(4)
Ni6B N25B 2.099(5)
Ni6B O7B 2.115(3)
Ni6B N28B 2.149(5)
O1B C6B 1.360(6)
O2B C6B 1.443(6)
O2B H2OB 0.8200
O3B C20B 1.375(6)
O6B C20B 1.418(6)
O6B H6OB 0.8200
O5B C34B 1.364(6)
O4B C34B 1.423(7)
O4B H4OB 0.8200
O7B C43B 1.272(6)
O8B C43B 1.283(6)
O9B C43B 1.268(6)
O10B H10E 0.798(10)
O10B H10F 0.800(10)
N1B C5B 1.332(7)
N1B C1B 1.351(8)
N2B C7B 1.334(7)
N2B C11B 1.344(7)
N3B C12B 1.346(7)
N3B N4B 1.347(6)
N4B C14B 1.343(7)
N5B C15B 1.335(7)
N5B C19B 1.364(7)
N6B C25B 1.333(7)
N6B C21B 1.334(7)
N7B C26B 1.360(7)
N7B N8B 1.365(6)
N8B C28B 1.329(7)
N9B C29B 1.327(7)
N9B C33B 1.335(7)
N10B C39B 1.336(8)
N10B C35B 1.354(8)
N11B C40B 1.342(7)
N11B N12B 1.365(6)
N12B C42B 1.345(7)
N13B N14B 1.174(6)
N14B N15B 1.139(7)
N16B N17B 1.222(7)
N17B N18B 1.142(7)
N19B N20B 1.158(6)
N20B N21B 1.166(7)
N22B N23B 1.194(6)
N23B N24B 1.159(7)
N25B N26B 1.175(7)
N26B N27B 1.143(7)
N28B N29B 1.217(7)
N29B N30B 1.151(8)
C1B C2B 1.384(9)
C1B H1B 0.9300
C2B C3B 1.385(10)
C2B H2B 0.9300
C3B C4B 1.361(9)
C3B H3B 0.9300
C4B C5B 1.399(8)
C4B H4B 0.9300
C5B C6B 1.531(8)
C6B C7B 1.557(8)
C7B C8B 1.394(8)
C8B C9B 1.376(10)
C8B H8B 0.9300
C9B C10B 1.355(11)
C9B H9B 0.9300
C10B C11B 1.370(9)
C10B H10B 0.9300
C11B H11B 0.9300
C12B C13B 1.383(10)
C12B H12B 0.9300
C13B C14B 1.381(10)
C13B H13B 0.9300
C14B H14B 0.9300
C15B C16B 1.375(9)
C15B H15B 0.9300
C16B C17B 1.363(10)
C16B H16B 0.9300
C17B C18B 1.384(9)
C17B H17B 0.9300
C18B C19B 1.370(8)
C18B H18B 0.9300
C19B C20B 1.524(8)
C20B C21B 1.537(8)
C21B C22B 1.392(9)
C22B C23B 1.371(11)
C22B H22B 0.9300
C23B C24B 1.362(11)
C23B H23B 0.9300
C24B C25B 1.380(9)
C24B H24B 0.9300
C25B H25B 0.9300
C26B C27B 1.386(8)
C26B H26B 0.9300
C27B C28B 1.374(8)
C27B H27B 0.9300
C28B H28B 0.9300
C29B C30B 1.369(9)
C29B H29B 0.9300
C30B C31B 1.352(10)
C30B H30B 0.9300
C31B C32B 1.392(10)
C31B H31C 0.9300
C32B C33B 1.378(8)
C32B H32B 0.9300
C33B C34B 1.540(8)
C34B C35B 1.517(9)
C35B C36B 1.381(9)
C36B C37B 1.387(11)
C36B H36B 0.9300
C37B C38B 1.344(12)
C37B H37B 0.9300
C38B C39B 1.401(10)
C38B H38B 0.9300
C39B H39B 0.9300
C40B C41B 1.377(10)
C40B H40B 0.9300
C41B C42B 1.381(9)
C41B H41B 0.9300
C42B H42B 0.9300
N31B C46B 1.453(9)
N31B C48B 1.475(11)
N31B C44B 1.495(11)
N31B H31D 0.9800
C44B C45B 1.568(15)
C44B H44D 0.9700
C44B H44E 0.9700
C45B H45D 0.9600
C45B H45E 0.9600
C45B H45F 0.9600
C46B C47B 1.415(12)
C46B H46D 0.9700
C46B H46E 0.9700
C47B H47D 0.9600
C47B H47E 0.9600
C47B H47F 0.9600
C48B C49B 1.464(11)
C48B H48C 0.9700
C48B H48D 0.9700
C49B H49D 0.9600
C49B H49E 0.9600
C49B H49F 0.9600
